data_7005019
loop_
_publ_author_name
'Klingele, Julia'
'Boas, John F.'
'Pilbrow, John R.'
'Moubaraki, Boujemaa'
'Murray, Keith S.'
'Berry, Kevin J.'
'Hunter, Keith A.'
'Jameson, Geoffrey B.'
'Boyd, Peter D. W.'
'Brooker, Sally'

_publ_section_title
;
 A [2 x 2] nickel(ii) grid and a copper(ii) square result from
 differing binding modes of a pyrazine-based diamide ligand.
;
_journal_issue 6
_journal_name_full 'Dalton transactions (Cambridge, England : 2003)'
_journal_page_first 633
_journal_page_last 645
_journal_paper_doi 10.1039/b614796h
_journal_year 2007
_chemical_formula_sum 'C80 H78 B2 F8 N24 Ni4 O8'
_chemical_formula_weight 2494.27
_chemical_name_systematic
;
?
;
_space_group_IT_number 2
_symmetry_cell_setting triclinic
_symmetry_space_group_name_Hall '-P 1'
_symmetry_space_group_name_H-M 'P -1'
_atom_sites_solution_hydrogens geom
_atom_sites_solution_primary direct
_atom_sites_solution_secondary difmap
_audit_creation_method SHELXL-97
_cell_angle_alpha 108.8230(10)
_cell_angle_beta 103.0400(10)
_cell_angle_gamma 90.7210(10)
_cell_formula_units_Z 4
_cell_length_a 21.7134(3)
_cell_length_b 21.8434(3)
_cell_length_c 26.24680(10)
_cell_measurement_reflns_used 6588
_cell_measurement_temperature 150(2)
_cell_measurement_theta_max 24.71
_cell_measurement_theta_min 2.72
_cell_volume 11429.8(2)
_computing_cell_refinement 'Bruker SMART'
_computing_data_collection 'Bruker SMART'
_computing_data_reduction 'Bruker SAINT'
_computing_molecular_graphics 'XP in SHELXTL'
_computing_publication_material SHELXTL
_computing_structure_refinement 'SHELXL-97 (Sheldrick, 1997)'
_computing_structure_solution 'SHELXS-97 (Sheldrick, 1990)'
_diffrn_ambient_temperature 150(2)
_diffrn_measured_fraction_theta_full 0.983
_diffrn_measured_fraction_theta_max 0.983
_diffrn_measurement_device_type 'Bruker SMART area detector'
_diffrn_measurement_method 'phi and omega scans'
_diffrn_radiation_monochromator graphite
_diffrn_radiation_source 'fine-focus sealed tube'
_diffrn_radiation_type MoK\a
_diffrn_radiation_wavelength 0.71073
_diffrn_reflns_av_R_equivalents 0.0996
_diffrn_reflns_av_sigmaI/netI 0.1778
_diffrn_reflns_limit_h_max 24
_diffrn_reflns_limit_h_min -25
_diffrn_reflns_limit_k_max 24
_diffrn_reflns_limit_k_min -25
_diffrn_reflns_limit_l_max 30
_diffrn_reflns_limit_l_min 0
_diffrn_reflns_number 38305
_diffrn_reflns_theta_full 24.71
_diffrn_reflns_theta_max 24.71
_diffrn_reflns_theta_min 2.72
_exptl_absorpt_coefficient_mu 0.744
_exptl_absorpt_correction_T_max 0.94
_exptl_absorpt_correction_T_min 0.71
_exptl_absorpt_correction_type 'Semi-empirical (SADABS)'
_exptl_crystal_colour red-brown
_exptl_crystal_density_diffrn 1.449
_exptl_crystal_density_method 'not measured'
_exptl_crystal_description block
_exptl_crystal_F_000 5136
_exptl_crystal_size_max 0.40
_exptl_crystal_size_mid 0.20
_exptl_crystal_size_min 0.10
_refine_diff_density_max 0.485
_refine_diff_density_min -0.310
_refine_diff_density_rms 0.065
_refine_ls_extinction_method none
_refine_ls_goodness_of_fit_ref 0.746
_refine_ls_hydrogen_treatment constr
_refine_ls_matrix_type full
_refine_ls_number_parameters 2270
_refine_ls_number_reflns 38305
_refine_ls_number_restraints 0
_refine_ls_restrained_S_all 0.746
_refine_ls_R_factor_all 0.1484
_refine_ls_R_factor_gt 0.0629
_refine_ls_shift/su_max 0.430
_refine_ls_shift/su_mean 0.014
_refine_ls_structure_factor_coef Fsqd
_refine_ls_weighting_details 'calc w=1/[\s^2^(Fo^2^)+(0.0775P)^2^+0.0000P] where P=(Fo^2^+2Fc^2^)/3'
_refine_ls_weighting_scheme calc
_refine_ls_wR_factor_gt 0.1392
_refine_ls_wR_factor_ref 0.1629
_reflns_number_gt 13885
_reflns_number_total 38305
_reflns_threshold_expression >2sigma(I)
_cod_data_source_file b614796h.txt
_cod_data_source_block lgnio_nodisorder
_cod_original_sg_symbol_H-M P-1
_cod_database_code 7005019

loop_
_symmetry_equiv_pos_as_xyz
'x, y, z'
'-x, -y, -z'

loop_
_atom_site_label
_atom_site_type_symbol
_atom_site_fract_x
_atom_site_fract_y
_atom_site_fract_z
_atom_site_U_iso_or_equiv
_atom_site_adp_type
_atom_site_occupancy
_atom_site_symmetry_multiplicity
_atom_site_calc_flag
_atom_site_refinement_flags
_atom_site_disorder_assembly
_atom_site_disorder_group
Ni1 Ni 0.63859(4) 0.14781(4) 0.17910(3) 0.0633(2) Uani 1 1 d . . .
Ni2 Ni 0.95872(4) 0.14270(3) 0.18129(3) 0.0555(2) Uani 1 1 d . . .
Ni3 Ni 0.61446(3) 0.41642(3) 0.08778(3) 0.0496(2) Uani 1 1 d . . .
Ni4 Ni 0.93812(3) 0.41316(3) 0.09154(3) 0.04698(19) Uani 1 1 d . . .
O1 O 0.7827(2) 0.2488(2) 0.31683(15) 0.0842(14) Uani 1 1 d . . .
H1A H 0.8371 0.2437 0.3147 0.101 Uiso 1 1 calc R . .
O2 O 0.89266(19) 0.24348(18) 0.31798(14) 0.0710(12) Uani 1 1 d . . .
O3 O 0.75808(19) 0.5306(3) 0.21841(18) 0.140(2) Uani 1 1 d . . .
H3A H 0.8135 0.5268 0.2197 0.168 Uiso 1 1 calc R . .
O4 O 0.86867(17) 0.5233(2) 0.22303(17) 0.0954(16) Uani 1 1 d . . .
O5 O 0.60280(16) 0.13417(16) 0.01431(13) 0.0519(9) Uani 1 1 d . . .
H5A H 0.5964 0.1794 -0.0023 0.062 Uiso 1 1 calc R . .
O6 O 0.59041(17) 0.22580(15) -0.01649(12) 0.0510(10) Uani 1 1 d . . .
O7 O 0.90238(16) 0.13182(15) 0.01731(13) 0.0529(10) Uani 1 1 d . . .
H7C H 0.9011 0.1781 0.0020 0.063 Uiso 1 1 calc R . .
O8 O 0.89949(16) 0.22402(16) -0.01361(13) 0.0492(9) Uani 1 1 d . . .
N1 N 0.7340(2) 0.1464(2) 0.17393(17) 0.0551(13) Uani 1 1 d . . .
N2 N 0.6864(3) 0.1958(3) 0.25828(19) 0.0728(15) Uani 1 1 d . . .
N3 N 0.5507(3) 0.1625(2) 0.1985(2) 0.0760(15) Uani 1 1 d . . .
N4 N 0.8604(2) 0.1418(2) 0.17537(19) 0.0567(12) Uani 1 1 d . . .
N5 N 0.9548(3) 0.1883(2) 0.26094(17) 0.0640(14) Uani 1 1 d . . .
N6 N 1.0588(2) 0.1594(2) 0.2035(2) 0.0673(14) Uani 1 1 d . . .
N7 N 0.71134(19) 0.4113(2) 0.08291(17) 0.0483(11) Uani 1 1 d . . .
N8 N 0.6633(2) 0.4864(2) 0.15838(18) 0.0629(13) Uani 1 1 d . . .
N9 N 0.52877(19) 0.4261(2) 0.11395(17) 0.0489(11) Uani 1 1 d . . .
N10 N 0.83850(19) 0.40928(19) 0.08481(17) 0.0417(10) Uani 1 1 d . . .
N11 N 0.9301(2) 0.48122(19) 0.16342(16) 0.0504(12) Uani 1 1 d . . .
N12 N 1.0381(2) 0.4230(2) 0.11583(18) 0.0535(12) Uani 1 1 d . . .
N13 N 0.6371(2) 0.2341(2) 0.15784(17) 0.0527(12) Uani 1 1 d . . .
N14 N 0.6056(2) 0.1135(2) 0.09458(17) 0.0571(12) Uani 1 1 d . . .
N15 N 0.6455(3) 0.0527(3) 0.1832(2) 0.0720(15) Uani 1 1 d . . .
N16 N 0.62892(18) 0.3398(2) 0.12165(16) 0.0472(11) Uani 1 1 d . . .
N17 N 0.58298(18) 0.33496(19) 0.02020(14) 0.0392(10) Uani 1 1 d . . .
N18 N 0.6046(2) 0.4757(2) 0.0350(2) 0.0575(13) Uani 1 1 d . . .
N19 N 0.9504(2) 0.2297(2) 0.16024(17) 0.0522(12) Uani 1 1 d . . .
N20 N 0.9451(2) 0.1107(2) 0.09708(16) 0.0499(11) Uani 1 1 d . . .
N21 N 0.9548(2) 0.0462(2) 0.18192(19) 0.0612(13) Uani 1 1 d . . .
N22 N 0.93935(18) 0.33550(19) 0.12489(17) 0.0423(11) Uani 1 1 d . . .
N23 N 0.93054(18) 0.3324(2) 0.02409(15) 0.0415(10) Uani 1 1 d . . .
N24 N 0.9205(2) 0.4744(2) 0.0403(2) 0.0575(13) Uani 1 1 d . . .
C1 C 0.7534(3) 0.1144(3) 0.1289(2) 0.0589(16) Uani 1 1 d . . .
H1 H 0.7227 0.0931 0.0953 0.071 Uiso 1 1 d R . .
C2 C 0.8166(3) 0.1122(3) 0.1295(2) 0.0526(15) Uani 1 1 d . . .
H2 H 0.8288 0.0889 0.0965 0.063 Uiso 1 1 d R . .
C3 C 0.8425(3) 0.1759(3) 0.2226(2) 0.0535(15) Uani 1 1 d . . .
C4 C 0.7775(3) 0.1776(3) 0.2209(2) 0.0558(16) Uani 1 1 d . . .
C5 C 0.7453(4) 0.2108(3) 0.2698(2) 0.0609(17) Uani 1 1 d . . .
C6 C 0.6552(3) 0.2218(4) 0.3045(2) 0.093(2) Uani 1 1 d . . .
H6A H 0.6410 0.2650 0.3057 0.112 Uiso 1 1 d R . .
H6B H 0.6858 0.2267 0.3401 0.112 Uiso 1 1 d R . .
C7 C 0.5990(4) 0.1741(4) 0.2967(3) 0.099(2) Uani 1 1 d . . .
H7A H 0.6129 0.1297 0.2891 0.119 Uiso 1 1 d R . .
H7B H 0.5855 0.1858 0.3319 0.119 Uiso 1 1 d R . .
C8 C 0.5421(4) 0.1722(4) 0.2510(3) 0.095(2) Uani 1 1 d . . .
C9 C 0.4829(5) 0.1817(4) 0.2615(3) 0.098(2) Uani 1 1 d . . .
H9 H 0.4754 0.1865 0.2968 0.118 Uiso 1 1 d R . .
C10 C 0.4319(4) 0.1833(4) 0.2208(4) 0.113(3) Uani 1 1 d . . .
H10 H 0.3908 0.1907 0.2272 0.136 Uiso 1 1 d R . .
C11 C 0.4392(4) 0.1754(3) 0.1672(3) 0.092(2) Uani 1 1 d . . .
H11 H 0.4053 0.1750 0.1370 0.111 Uiso 1 1 d R . .
C12 C 0.4994(4) 0.1655(3) 0.1606(3) 0.081(2) Uani 1 1 d . . .
H12 H 0.5051 0.1610 0.1248 0.097 Uiso 1 1 d R . .
C15 C 0.9018(4) 0.2052(3) 0.2713(2) 0.0621(18) Uani 1 1 d . . .
C16 C 1.0100(3) 0.2114(3) 0.3085(2) 0.0721(18) Uani 1 1 d . . .
H16A H 0.9978 0.2125 0.3429 0.086 Uiso 1 1 d R . .
H16B H 1.0260 0.2561 0.3133 0.086 Uiso 1 1 d R . .
C17 C 1.0608(3) 0.1650(3) 0.2990(2) 0.085(2) Uani 1 1 d . . .
H17A H 1.0431 0.1198 0.2901 0.102 Uiso 1 1 d R . .
H17B H 1.0933 0.1765 0.3345 0.102 Uiso 1 1 d R . .
C18 C 1.0939(4) 0.1687(3) 0.2548(3) 0.0731(19) Uani 1 1 d . . .
C19 C 1.1598(4) 0.1845(3) 0.2679(3) 0.099(3) Uani 1 1 d . . .
H19 H 1.1852 0.1904 0.3040 0.119 Uiso 1 1 d R . .
C20 C 1.1878(4) 0.1866(4) 0.2260(4) 0.117(3) Uani 1 1 d . . .
H20 H 1.2322 0.1979 0.2343 0.140 Uiso 1 1 d R . .
C21 C 1.1522(4) 0.1781(3) 0.1745(3) 0.098(2) Uani 1 1 d . . .
H21 H 1.1699 0.1784 0.1446 0.118 Uiso 1 1 d R . .
C22 C 1.0870(3) 0.1648(3) 0.1648(3) 0.076(2) Uani 1 1 d . . .
H22 H 1.0609 0.1608 0.1294 0.092 Uiso 1 1 d R . .
C31 C 0.7313(3) 0.3743(2) 0.0392(2) 0.0471(14) Uani 1 1 d . . .
H31 H 0.7010 0.3477 0.0072 0.056 Uiso 1 1 d R . .
C32 C 0.7951(3) 0.3735(2) 0.0404(2) 0.0416(13) Uani 1 1 d . . .
H32 H 0.8078 0.3469 0.0086 0.050 Uiso 1 1 d R . .
C33 C 0.8201(3) 0.4477(3) 0.1298(2) 0.0499(14) Uani 1 1 d . . .
C34 C 0.7556(3) 0.4499(2) 0.1290(2) 0.0490(14) Uani 1 1 d . . .
C35 C 0.7252(3) 0.4913(3) 0.1728(3) 0.080(2) Uani 1 1 d . . .
C36 C 0.6333(3) 0.5349(3) 0.1976(3) 0.100(3) Uani 1 1 d . . .
H36A H 0.6565 0.5783 0.2087 0.120 Uiso 1 1 d R . .
H36B H 0.6372 0.5226 0.2312 0.120 Uiso 1 1 d R . .
C37 C 0.5654(3) 0.5394(3) 0.1700(3) 0.086(2) Uani 1 1 d . . .
H37A H 0.5491 0.5751 0.1964 0.103 Uiso 1 1 d R . .
H37B H 0.5629 0.5511 0.1362 0.103 Uiso 1 1 d R . .
C38 C 0.5207(3) 0.4790(3) 0.1562(2) 0.0630(17) Uani 1 1 d . . .
C39 C 0.4751(3) 0.4782(3) 0.1856(2) 0.0680(17) Uani 1 1 d . . .
H39 H 0.4711 0.5163 0.2146 0.082 Uiso 1 1 d R . .
C40 C 0.4349(3) 0.4227(3) 0.1707(2) 0.0755(19) Uani 1 1 d . . .
H40 H 0.4049 0.4215 0.1917 0.091 Uiso 1 1 d R . .
C41 C 0.4408(3) 0.3671(3) 0.1265(2) 0.0721(18) Uani 1 1 d . . .
H41 H 0.4125 0.3290 0.1149 0.087 Uiso 1 1 d R . .
C42 C 0.4882(3) 0.3723(3) 0.0998(2) 0.0577(15) Uani 1 1 d . . .
H42 H 0.4929 0.3353 0.0701 0.069 Uiso 1 1 d R . .
C45 C 0.8756(3) 0.4868(3) 0.1756(3) 0.0616(16) Uani 1 1 d . . .
C46 C 0.9854(3) 0.5232(3) 0.2049(2) 0.0741(19) Uani 1 1 d . . .
H46A H 1.0026 0.5020 0.2325 0.089 Uiso 1 1 d R . .
H46B H 0.9717 0.5657 0.2244 0.089 Uiso 1 1 d R . .
C47 C 1.0368(3) 0.5334(3) 0.1757(2) 0.0714(18) Uani 1 1 d . . .
H47A H 1.0162 0.5456 0.1431 0.086 Uiso 1 1 d R . .
H47B H 1.0678 0.5701 0.2012 0.086 Uiso 1 1 d R . .
C48 C 1.0718(3) 0.4754(3) 0.1563(2) 0.0529(15) Uani 1 1 d . . .
C49 C 1.1371(3) 0.4763(3) 0.1808(2) 0.0617(16) Uani 1 1 d . . .
H49 H 1.1597 0.5135 0.2097 0.074 Uiso 1 1 d R . .
C50 C 1.1672(3) 0.4201(3) 0.1606(2) 0.0708(18) Uani 1 1 d . . .
H50 H 1.2111 0.4190 0.1758 0.085 Uiso 1 1 d R . .
C51 C 1.1335(3) 0.3660(3) 0.1201(2) 0.0635(17) Uani 1 1 d . . .
H51 H 1.1527 0.3271 0.1066 0.076 Uiso 1 1 d R . .
C52 C 1.0697(3) 0.3695(3) 0.0986(2) 0.0591(16) Uani 1 1 d . . .
H52 H 1.0461 0.3331 0.0693 0.071 Uiso 1 1 d R . .
C61 C 0.6485(3) 0.2937(3) 0.1931(2) 0.0661(18) Uani 1 1 d . . .
H61 H 0.6607 0.3006 0.2318 0.079 Uiso 1 1 d R . .
C62 C 0.6455(3) 0.3471(3) 0.1758(2) 0.0632(17) Uani 1 1 d . . .
H62 H 0.6538 0.3895 0.2025 0.076 Uiso 1 1 d R . .
C63 C 0.6180(2) 0.2783(3) 0.08392(19) 0.0396(13) Uani 1 1 d . . .
C64 C 0.6219(2) 0.2236(3) 0.1018(2) 0.0474(14) Uani 1 1 d . . .
C65 C 0.6098(2) 0.1544(3) 0.0673(2) 0.0525(15) Uani 1 1 d . . .
C66 C 0.5873(3) 0.0460(3) 0.0607(2) 0.0673(17) Uani 1 1 d . . .
H66A H 0.6239 0.0256 0.0477 0.081 Uiso 1 1 d R . .
H66B H 0.5527 0.0426 0.0278 0.081 Uiso 1 1 d R . .
C67 C 0.5632(3) 0.0102(3) 0.0958(2) 0.0777(19) Uani 1 1 d . . .
H67A H 0.5307 0.0352 0.1124 0.093 Uiso 1 1 d R . .
H67B H 0.5421 -0.0329 0.0710 0.093 Uiso 1 1 d R . .
C68 C 0.6135(3) 0.0016(4) 0.1423(3) 0.0717(19) Uani 1 1 d . . .
C69 C 0.6259(3) -0.0619(3) 0.1395(3) 0.084(2) Uani 1 1 d . . .
H69 H 0.6037 -0.0987 0.1098 0.101 Uiso 1 1 d R . .
C70 C 0.6742(4) -0.0717(4) 0.1815(3) 0.091(2) Uani 1 1 d . . .
H70 H 0.6847 -0.1138 0.1816 0.110 Uiso 1 1 d R . .
C71 C 0.7057(4) -0.0162(4) 0.2242(3) 0.090(2) Uani 1 1 d . . .
H71 H 0.7380 -0.0208 0.2536 0.108 Uiso 1 1 d R . .
C72 C 0.6899(3) 0.0423(3) 0.2234(3) 0.081(2) Uani 1 1 d . . .
H72 H 0.7111 0.0789 0.2538 0.097 Uiso 1 1 d R . .
C75 C 0.5958(2) 0.2787(3) 0.02507(19) 0.0425(13) Uani 1 1 d . . .
C76 C 0.5505(2) 0.3324(3) -0.03613(18) 0.0501(14) Uani 1 1 d . . .
H76A H 0.5819 0.3260 -0.0591 0.060 Uiso 1 1 d R . .
H76B H 0.5170 0.2956 -0.0535 0.060 Uiso 1 1 d R . .
C77 C 0.5224(3) 0.3960(3) -0.0338(2) 0.0560(15) Uani 1 1 d . . .
H77A H 0.4969 0.4054 -0.0057 0.067 Uiso 1 1 d R . .
H77B H 0.4932 0.3912 -0.0701 0.067 Uiso 1 1 d R . .
C78 C 0.5722(3) 0.4521(3) -0.0185(3) 0.0589(16) Uani 1 1 d . . .
C79 C 0.5849(3) 0.4765(3) -0.0584(3) 0.081(2) Uani 1 1 d . . .
H79 H 0.5629 0.4571 -0.0962 0.097 Uiso 1 1 d R . .
C80 C 0.6313(4) 0.5257(4) -0.0449(4) 0.101(3) Uani 1 1 d . . .
H80 H 0.6412 0.5432 -0.0711 0.121 Uiso 1 1 d R . .
C81 C 0.6632(3) 0.5511(3) 0.0091(4) 0.093(2) Uani 1 1 d . . .
H81 H 0.6956 0.5859 0.0210 0.111 Uiso 1 1 d R . .
C82 C 0.6487(3) 0.5266(3) 0.0494(3) 0.0751(19) Uani 1 1 d . . .
H82 H 0.6694 0.5465 0.0875 0.090 Uiso 1 1 d R . .
C91 C 0.9585(3) 0.2901(3) 0.1972(2) 0.0561(15) Uani 1 1 d . . .
H91 H 0.9676 0.2966 0.2358 0.067 Uiso 1 1 d R . .
C92 C 0.9518(2) 0.3423(3) 0.1785(2) 0.0509(15) Uani 1 1 d . . .
H92 H 0.9571 0.3850 0.2048 0.061 Uiso 1 1 d R . .
C93 C 0.9289(2) 0.2753(3) 0.0873(2) 0.0401(13) Uani 1 1 d . . .
C94 C 0.9339(2) 0.2207(2) 0.1045(2) 0.0409(13) Uani 1 1 d . . .
C95 C 0.9268(2) 0.1504(3) 0.0706(2) 0.0466(14) Uani 1 1 d . . .
C96 C 0.9443(3) 0.0423(2) 0.0624(2) 0.0548(15) Uani 1 1 d . . .
H96A H 0.9575 0.0392 0.0280 0.066 Uiso 1 1 d R . .
H96B H 0.9004 0.0215 0.0520 0.066 Uiso 1 1 d R . .
C97 C 0.9880(3) 0.0065(3) 0.0950(2) 0.0637(17) Uani 1 1 d . . .
H97A H 0.9948 -0.0359 0.0694 0.076 Uiso 1 1 d R . .
H97B H 1.0296 0.0327 0.1113 0.076 Uiso 1 1 d R . .
C98 C 0.9633(3) -0.0053(3) 0.1404(2) 0.0594(16) Uani 1 1 d . . .
C99 C 0.9524(3) -0.0696(3) 0.1398(3) 0.0734(18) Uani 1 1 d . . .
H99 H 0.9584 -0.1056 0.1099 0.088 Uiso 1 1 d R . .
C100 C 0.9303(3) -0.0801(3) 0.1818(3) 0.080(2) Uani 1 1 d . . .
H100 H 0.9222 -0.1230 0.1817 0.096 Uiso 1 1 d R . .
C101 C 0.9190(3) -0.0277(4) 0.2234(3) 0.083(2) Uani 1 1 d . . .
H101 H 0.9052 -0.0337 0.2535 0.100 Uiso 1 1 d R . .
C102 C 0.9315(3) 0.0355(3) 0.2232(2) 0.0694(18) Uani 1 1 d . . .
H102 H 0.9239 0.0718 0.2521 0.083 Uiso 1 1 d R . .
C105 C 0.9176(2) 0.2765(3) 0.0284(2) 0.0402(13) Uani 1 1 d . . .
C106 C 0.9304(3) 0.3312(2) -0.0323(2) 0.0554(15) Uani 1 1 d . . .
H10A H 0.8861 0.3236 -0.0549 0.066 Uiso 1 1 d R . .
H10B H 0.9542 0.2952 -0.0498 0.066 Uiso 1 1 d R . .
C107 C 0.9604(3) 0.3943(3) -0.0309(2) 0.0530(15) Uani 1 1 d . . .
H10C H 1.0029 0.4038 -0.0049 0.064 Uiso 1 1 d R . .
H10D H 0.9660 0.3911 -0.0680 0.064 Uiso 1 1 d R . .
C108 C 0.9221(3) 0.4497(3) -0.0135(3) 0.0627(16) Uani 1 1 d . . .
C109 C 0.8855(3) 0.4734(3) -0.0534(3) 0.0773(19) Uani 1 1 d . . .
H109 H 0.8864 0.4553 -0.0914 0.093 Uiso 1 1 d R . .
C110 C 0.8477(3) 0.5242(4) -0.0361(4) 0.103(3) Uani 1 1 d . . .
H110 H 0.8229 0.5434 -0.0605 0.124 Uiso 1 1 d R . .
C111 C 0.8488(3) 0.5497(3) 0.0187(4) 0.088(2) Uani 1 1 d . . .
H111 H 0.8254 0.5851 0.0327 0.106 Uiso 1 1 d R . .
C112 C 0.8856(3) 0.5242(3) 0.0554(3) 0.0645(17) Uani 1 1 d . . .
H112 H 0.8853 0.5424 0.0935 0.077 Uiso 1 1 d R . .
Ni5 Ni 0.21110(4) 0.68565(4) 0.44469(3) 0.0697(3) Uani 1 1 d . . .
Ni6 Ni 0.53728(4) 0.69506(3) 0.45790(3) 0.0702(3) Uani 1 1 d . . .
Ni7 Ni 0.16733(3) 0.88503(3) 0.27965(3) 0.0524(2) Uani 1 1 d . . .
Ni8 Ni 0.49103(3) 0.88869(3) 0.28691(3) 0.0520(2) Uani 1 1 d . . .
O9 O 0.3473(2) 0.81616(19) 0.57135(15) 0.0890(14) Uani 1 1 d . . .
H9A H 0.4031 0.8130 0.5749 0.107 Uiso 1 1 calc R . .
O10 O 0.4577(2) 0.81224(18) 0.57965(15) 0.0827(14) Uani 1 1 d . . .
O11 O 0.30206(19) 1.02778(17) 0.39276(14) 0.0655(11) Uani 1 1 d . . .
H11A H 0.3578 1.0261 0.3949 0.079 Uiso 1 1 calc R . .
O12 O 0.41431(18) 1.02589(17) 0.39847(14) 0.0660(11) Uani 1 1 d . . .
O13 O 0.17572(17) 0.61665(16) 0.27373(15) 0.0624(11) Uani 1 1 d . . .
H13E H 0.1644 0.6510 0.2458 0.075 Uiso 1 1 calc R . .
O14 O 0.15299(17) 0.68401(17) 0.21695(13) 0.0565(10) Uani 1 1 d . . .
O15 O 0.4972(2) 0.62220(17) 0.28721(15) 0.0759(13) Uani 1 1 d . . .
H15E H 0.4876 0.6567 0.2593 0.091 Uiso 1 1 calc R . .
O16 O 0.47878(18) 0.68717(17) 0.22812(13) 0.0654(11) Uani 1 1 d . . .
N25 N 0.3098(2) 0.6798(2) 0.44618(19) 0.0621(14) Uani 1 1 d . . .
N26 N 0.2552(3) 0.7530(3) 0.5176(2) 0.0737(16) Uani 1 1 d . . .
N28 N 0.4386(2) 0.6817(2) 0.45091(17) 0.0561(13) Uani 1 1 d . . .
N29 N 0.5259(3) 0.7603(2) 0.52956(19) 0.0713(16) Uani 1 1 d . . .
N31 N 0.2647(2) 0.8813(2) 0.27635(16) 0.0478(11) Uani 1 1 d . . .
N32 N 0.2099(3) 0.9708(2) 0.33714(17) 0.0579(13) Uani 1 1 d . . .
N33 N 0.0810(2) 0.9017(3) 0.30321(18) 0.0609(13) Uani 1 1 d . . .
N34 N 0.3921(2) 0.8808(2) 0.28070(16) 0.0505(12) Uani 1 1 d . . .
N35 N 0.4785(3) 0.9727(2) 0.34384(17) 0.0587(13) Uani 1 1 d . . .
N36 N 0.5913(2) 0.9123(2) 0.31002(16) 0.0575(13) Uani 1 1 d . . .
N37 N 0.2092(2) 0.7522(2) 0.39949(18) 0.0532(12) Uani 1 1 d . . .
N38 N 0.1819(2) 0.6271(2) 0.36415(18) 0.0628(13) Uani 1 1 d . . .
N40 N 0.1900(2) 0.8285(2) 0.33501(17) 0.0514(12) Uani 1 1 d . . .
N41 N 0.1418(2) 0.7909(2) 0.22909(16) 0.0523(12) Uani 1 1 d . . .
N42 N 0.1485(2) 0.9190(2) 0.21098(16) 0.0516(12) Uani 1 1 d . . .
N43 N 0.5161(2) 0.7581(2) 0.41003(18) 0.0574(13) Uani 1 1 d . . .
N44 N 0.5315(2) 0.6359(2) 0.37956(18) 0.0686(15) Uani 1 1 d . . .
N46 N 0.4994(2) 0.8347(2) 0.34342(17) 0.0512(12) Uani 1 1 d . . .
N47 N 0.4909(2) 0.7944(2) 0.23801(16) 0.0498(12) Uani 1 1 d . . .
N48 N 0.4714(2) 0.9209(2) 0.21725(16) 0.0507(12) Uani 1 1 d . . .
C121 C 0.3315(4) 0.6360(3) 0.4060(2) 0.0685(18) Uani 1 1 d . . .
H121 H 0.3038 0.6035 0.3759 0.082 Uiso 1 1 d R . .
C122 C 0.3955(4) 0.6383(3) 0.4094(2) 0.0609(18) Uani 1 1 d . . .
H122 H 0.4106 0.6084 0.3806 0.073 Uiso 1 1 d R . .
C123 C 0.4166(4) 0.7252(3) 0.4917(2) 0.0586(16) Uani 1 1 d . . .
C124 C 0.3521(4) 0.7246(3) 0.4894(2) 0.0634(18) Uani 1 1 d . . .
C125 C 0.3150(4) 0.7663(3) 0.5285(2) 0.069(2) Uani 1 1 d . . .
C126 C 0.2222(3) 0.7926(3) 0.5570(2) 0.082(2) Uani 1 1 d . . .
H12A H 0.2087 0.8309 0.5466 0.099 Uiso 1 1 d R . .
H12B H 0.2510 0.8087 0.5946 0.099 Uiso 1 1 d R . .
C127 C 0.1641(4) 0.7539(4) 0.5581(3) 0.101(3) Uani 1 1 d . . .
H12C H 0.1757 0.7114 0.5615 0.122 Uiso 1 1 d R . .
H12D H 0.1498 0.7785 0.5916 0.122 Uiso 1 1 d R . .
N27 N 0.1207(3) 0.7120(3) 0.4567(3) 0.0903(18) Uani 1 1 d . . .
C128 C 0.1087(5) 0.7420(4) 0.5071(4) 0.111(3) Uani 1 1 d . . .
C129 C 0.0492(6) 0.7619(6) 0.5125(5) 0.178(5) Uani 1 1 d . . .
H129 H 0.0416 0.7811 0.5483 0.214 Uiso 1 1 d R . .
C130 C 0.0012(5) 0.7534(6) 0.4656(5) 0.197(6) Uani 1 1 d . . .
H130 H -0.0390 0.7686 0.4690 0.236 Uiso 1 1 d R . .
C131 C 0.0119(5) 0.7235(5) 0.4140(5) 0.161(4) Uani 1 1 d . . .
H131 H -0.0205 0.7163 0.3811 0.193 Uiso 1 1 d R . .
C132 C 0.0715(5) 0.7045(4) 0.4124(3) 0.103(2) Uani 1 1 d . . .
H132 H 0.0790 0.6839 0.3767 0.124 Uiso 1 1 d R . .
C135 C 0.4698(4) 0.7691(3) 0.5366(2) 0.0632(18) Uani 1 1 d . . .
C136 C 0.5780(4) 0.8012(3) 0.5736(2) 0.096(2) Uani 1 1 d . . .
H13A H 0.5665 0.8083 0.6094 0.115 Uiso 1 1 d R . .
H13B H 0.5837 0.8442 0.5695 0.115 Uiso 1 1 d R . .
C137 C 0.6409(5) 0.7695(5) 0.5744(4) 0.172(5) Uani 1 1 d . . .
H13C H 0.6346 0.7250 0.5756 0.207 Uiso 1 1 d R . .
H13D H 0.6714 0.7954 0.6093 0.207 Uiso 1 1 d R . .
N30 N 0.6341(4) 0.7306(3) 0.4766(4) 0.117(3) Uani 1 1 d . . .
C138 C 0.6671(6) 0.7659(5) 0.5278(5) 0.134(4) Uani 1 1 d . . .
C139 C 0.7266(8) 0.8004(8) 0.5362(8) 0.253(10) Uani 1 1 d . . .
H139 H 0.7495 0.8239 0.5730 0.304 Uiso 1 1 d R . .
C140 C 0.7533(8) 0.8008(11) 0.4912(9) 0.299(12) Uani 1 1 d . . .
H140 H 0.7934 0.8231 0.4969 0.359 Uiso 1 1 d R . .
C141 C 0.7158(8) 0.7662(8) 0.4381(6) 0.243(7) Uani 1 1 d . . .
H141 H 0.7289 0.7656 0.4057 0.291 Uiso 1 1 d R . .
C142 C 0.6590(6) 0.7330(5) 0.4339(6) 0.160(4) Uani 1 1 d . . .
H142 H 0.6350 0.7093 0.3975 0.193 Uiso 1 1 d R . .
C151 C 0.2869(3) 0.8343(2) 0.24082(19) 0.0509(15) Uani 1 1 d . . .
H151 H 0.2579 0.8010 0.2127 0.061 Uiso 1 1 d R . .
C152 C 0.3510(3) 0.8338(3) 0.2426(2) 0.0551(15) Uani 1 1 d . . .
H152 H 0.3658 0.7994 0.2169 0.034(12) Uiso 1 1 d R . .
C153 C 0.3710(3) 0.9292(3) 0.3180(2) 0.0497(15) Uani 1 1 d . . .
C154 C 0.3061(3) 0.9293(2) 0.31601(19) 0.0480(15) Uani 1 1 d . . .
C155 C 0.2710(3) 0.9795(3) 0.3518(2) 0.0516(15) Uani 1 1 d . . .
C156 C 0.1754(3) 1.0235(3) 0.3665(2) 0.0670(17) Uani 1 1 d . . .
H15A H 0.1986 1.0662 0.3748 0.080 Uiso 1 1 d R . .
H15B H 0.1732 1.0186 0.4023 0.080 Uiso 1 1 d R . .
C157 C 0.1088(3) 1.0205(3) 0.3332(2) 0.0741(19) Uani 1 1 d . . .
H15C H 0.0903 1.0609 0.3504 0.089 Uiso 1 1 d R . .
H15D H 0.1103 1.0185 0.2953 0.089 Uiso 1 1 d R . .
C158 C 0.0674(3) 0.9627(4) 0.3290(2) 0.075(2) Uani 1 1 d . . .
C159 C 0.0129(4) 0.9707(5) 0.3510(3) 0.102(3) Uani 1 1 d . . .
H159 H 0.0033 1.0135 0.3686 0.123 Uiso 1 1 d R . .
C160 C -0.0252(4) 0.9183(6) 0.3472(3) 0.122(3) Uani 1 1 d . . .
H160 H -0.0613 0.9248 0.3625 0.147 Uiso 1 1 d R . .
C161 C -0.0104(4) 0.8569(4) 0.3219(3) 0.093(2) Uani 1 1 d . . .
H161 H -0.0368 0.8206 0.3197 0.111 Uiso 1 1 d R . .
C162 C 0.0424(4) 0.8514(4) 0.3006(2) 0.078(2) Uani 1 1 d . . .
H162 H 0.0521 0.8086 0.2830 0.094 Uiso 1 1 d R . .
C165 C 0.4241(3) 0.9796(2) 0.3565(2) 0.0555(16) Uani 1 1 d . . .
C166 C 0.5289(3) 1.0252(3) 0.3749(2) 0.0713(18) Uani 1 1 d . . .
H16C H 0.5518 1.0168 0.4087 0.086 Uiso 1 1 d R . .
H16D H 0.5107 1.0674 0.3866 0.086 Uiso 1 1 d R . .
C167 C 0.5757(3) 1.0279(3) 0.3405(2) 0.0715(18) Uani 1 1 d . . .
H16E H 0.5517 1.0262 0.3031 0.086 Uiso 1 1 d R . .
H16F H 0.6021 1.0700 0.3581 0.086 Uiso 1 1 d R . .
C168 C 0.6172(3) 0.9743(3) 0.3346(2) 0.0628(17) Uani 1 1 d . . .
C169 C 0.6836(4) 0.9860(4) 0.3534(2) 0.084(2) Uani 1 1 d . . .
H169 H 0.7020 1.0296 0.3700 0.100 Uiso 1 1 d R . .
C170 C 0.7232(4) 0.9366(5) 0.3483(3) 0.096(2) Uani 1 1 d . . .
H170 H 0.7681 0.9446 0.3603 0.115 Uiso 1 1 d R . .
C171 C 0.6946(3) 0.8734(4) 0.3227(2) 0.079(2) Uani 1 1 d . . .
H171 H 0.7190 0.8371 0.3189 0.094 Uiso 1 1 d R . .
C172 C 0.6295(3) 0.8638(3) 0.3049(2) 0.0658(17) Uani 1 1 d . . .
H172 H 0.6110 0.8202 0.2875 0.079 Uiso 1 1 d R . .
C181 C 0.2191(3) 0.8153(3) 0.4225(2) 0.0554(15) Uani 1 1 d . . .
H181 H 0.2336 0.8345 0.4616 0.067 Uiso 1 1 d R . .
C182 C 0.2080(3) 0.8552(3) 0.3893(2) 0.0581(16) Uani 1 1 d . . .
H182 H 0.2140 0.9011 0.4063 0.070 Uiso 1 1 d R . .
C183 C 0.1821(2) 0.7637(2) 0.3098(2) 0.0433(13) Uani 1 1 d . . .
C184 C 0.1910(2) 0.7237(3) 0.3431(2) 0.0499(14) Uani 1 1 d . . .
C185 C 0.1836(3) 0.6508(3) 0.3247(2) 0.0549(15) Uani 1 1 d . . .
C186 C 0.1642(3) 0.5572(3) 0.3479(2) 0.085(2) Uani 1 1 d . . .
H18A H 0.2024 0.5331 0.3463 0.102 Uiso 1 1 d R . .
H18B H 0.1345 0.5414 0.3107 0.102 Uiso 1 1 d R . .
C187 C 0.1308(4) 0.5430(3) 0.3902(3) 0.102(2) Uani 1 1 d . . .
H18C H 0.0935 0.5686 0.3889 0.123 Uiso 1 1 d R . .
H18D H 0.1132 0.4970 0.3729 0.123 Uiso 1 1 d R . .
N39 N 0.2100(3) 0.6058(3) 0.4739(2) 0.096(2) Uani 1 1 d . . .
C188 C 0.1729(5) 0.5513(4) 0.4444(3) 0.115(3) Uani 1 1 d . . .
C189 C 0.1736(6) 0.4981(4) 0.4654(4) 0.191(6) Uani 1 1 d . . .
H189 H 0.1483 0.4583 0.4448 0.230 Uiso 1 1 d R . .
C190 C 0.2130(6) 0.5083(5) 0.5175(5) 0.185(5) Uani 1 1 d . . .
H190 H 0.2124 0.4749 0.5333 0.222 Uiso 1 1 d R . .
C191 C 0.2530(6) 0.5641(5) 0.5478(4) 0.158(4) Uani 1 1 d . . .
H191 H 0.2817 0.5696 0.5825 0.190 Uiso 1 1 d R . .
C192 C 0.2477(4) 0.6106(4) 0.5229(3) 0.122(3) Uani 1 1 d . . .
H192 H 0.2734 0.6504 0.5426 0.147 Uiso 1 1 d R . .
C195 C 0.1583(2) 0.7451(3) 0.2483(2) 0.0443(13) Uani 1 1 d . . .
C196 C 0.1106(2) 0.7711(2) 0.16922(18) 0.0522(15) Uani 1 1 d . . .
H19A H 0.0834 0.7298 0.1570 0.063 Uiso 1 1 d R . .
H19B H 0.1437 0.7644 0.1480 0.063 Uiso 1 1 d R . .
C197 C 0.0707(3) 0.8247(3) 0.1582(2) 0.0560(15) Uani 1 1 d . . .
H19C H 0.0416 0.8069 0.1208 0.067 Uiso 1 1 d R . .
H19D H 0.0443 0.8371 0.1855 0.067 Uiso 1 1 d R . .
C198 C 0.1076(3) 0.8846(3) 0.1619(2) 0.0507(14) Uani 1 1 d . . .
C199 C 0.1035(3) 0.9034(3) 0.1153(2) 0.0511(15) Uani 1 1 d . . .
H199 H 0.0761 0.8782 0.0808 0.061 Uiso 1 1 d R . .
C200 C 0.1395(3) 0.9580(3) 0.1191(2) 0.0623(17) Uani 1 1 d . . .
H200 H 0.1361 0.9707 0.0872 0.075 Uiso 1 1 d R . .
C201 C 0.1797(3) 0.9939(3) 0.1692(2) 0.0619(17) Uani 1 1 d . . .
H201 H 0.2051 1.0313 0.1724 0.074 Uiso 1 1 d R . .
C202 C 0.1827(3) 0.9723(3) 0.2134(2) 0.0645(17) Uani 1 1 d . . .
H202 H 0.2091 0.9978 0.2482 0.077 Uiso 1 1 d R . .
C211 C 0.5151(3) 0.8222(3) 0.4314(2) 0.0599(16) Uani 1 1 d . . .
H211 H 0.5200 0.8419 0.4702 0.072 Uiso 1 1 d R . .
C212 C 0.5071(3) 0.8611(3) 0.3970(2) 0.0561(15) Uani 1 1 d . . .
H212 H 0.5077 0.9068 0.4133 0.067 Uiso 1 1 d R . .
C213 C 0.4974(3) 0.7699(3) 0.3206(2) 0.0522(15) Uani 1 1 d . . .
C214 C 0.5068(3) 0.7294(3) 0.3545(2) 0.0527(15) Uani 1 1 d . . .
C215 C 0.5117(3) 0.6575(3) 0.3392(3) 0.0604(16) Uani 1 1 d . . .
C216 C 0.5455(3) 0.5678(3) 0.3643(2) 0.081(2) Uani 1 1 d . . .
H21A H 0.5065 0.5403 0.3594 0.097 Uiso 1 1 d R . .
H21B H 0.5590 0.5540 0.3291 0.097 Uiso 1 1 d R . .
C217 C 0.6022(4) 0.5623(3) 0.4110(3) 0.120(3) Uani 1 1 d . . .
H21C H 0.6364 0.5976 0.4215 0.144 Uiso 1 1 d R . .
H21D H 0.6205 0.5206 0.3970 0.144 Uiso 1 1 d R . .
N45 N 0.5557(3) 0.6175(3) 0.4893(2) 0.100(2) Uani 1 1 d . . .
C218 C 0.5807(5) 0.5648(4) 0.4647(3) 0.143(4) Uani 1 1 d . . .
C219 C 0.5978(6) 0.5166(4) 0.4867(4) 0.182(5) Uani 1 1 d . . .
H219 H 0.6138 0.4789 0.4657 0.218 Uiso 1 1 d R . .
C220 C 0.5916(6) 0.5229(4) 0.5366(4) 0.198(6) Uani 1 1 d . . .
H220 H 0.6066 0.4921 0.5540 0.238 Uiso 1 1 d R . .
C221 C 0.5627(6) 0.5759(4) 0.5635(3) 0.213(6) Uani 1 1 d . . .
H221 H 0.5527 0.5801 0.5978 0.255 Uiso 1 1 d R . .
C222 C 0.5489(5) 0.6221(3) 0.5384(3) 0.150(4) Uani 1 1 d . . .
H222 H 0.5332 0.6606 0.5585 0.180 Uiso 1 1 d R . .
C225 C 0.4880(3) 0.7483(3) 0.2576(2) 0.0548(15) Uani 1 1 d . . .
C226 C 0.4885(3) 0.7747(2) 0.17786(19) 0.0563(15) Uani 1 1 d . . .
H22A H 0.4438 0.7664 0.1559 0.068 Uiso 1 1 d R . .
H22B H 0.5092 0.7340 0.1667 0.068 Uiso 1 1 d R . .
C227 C 0.5213(3) 0.8286(3) 0.16499(19) 0.0552(15) Uani 1 1 d . . .
H22C H 0.5623 0.8443 0.1928 0.066 Uiso 1 1 d R . .
H22D H 0.5302 0.8108 0.1278 0.066 Uiso 1 1 d R . .
C228 C 0.4835(3) 0.8865(3) 0.1682(2) 0.0513(14) Uani 1 1 d . . .
C229 C 0.4602(3) 0.9044(3) 0.1214(2) 0.0545(15) Uani 1 1 d . . .
H229 H 0.4681 0.8792 0.0869 0.065 Uiso 1 1 d R . .
C230 C 0.4274(3) 0.9566(3) 0.1244(2) 0.0669(18) Uani 1 1 d . . .
H230 H 0.4114 0.9683 0.0924 0.080 Uiso 1 1 d R . .
C231 C 0.4142(3) 0.9919(3) 0.1743(2) 0.0633(17) Uani 1 1 d . . .
H231 H 0.3913 1.0293 0.1778 0.076 Uiso 1 1 d R . .
C232 C 0.4382(3) 0.9724(3) 0.2197(2) 0.0591(16) Uani 1 1 d . . .
H232 H 0.4305 0.9971 0.2544 0.071 Uiso 1 1 d R . .
B1 B 0.0778(5) 0.1813(5) 0.0235(4) 0.090(3) Uani 1 1 d . . .
F11 F 0.0489(2) 0.21722(18) 0.06161(16) 0.1097(13) Uani 1 1 d . . .
F12 F 0.0728(2) 0.1169(2) 0.02312(19) 0.1404(17) Uani 1 1 d . . .
F13 F 0.0506(3) 0.1860(3) -0.0267(2) 0.161(2) Uani 1 1 d . . .
F14 F 0.1420(2) 0.2038(2) 0.0402(2) 0.1540(19) Uani 1 1 d . . .
B2 B 0.2807(5) 0.6869(4) 0.1097(3) 0.074(2) Uani 1 1 d . . .
F21 F 0.2282(2) 0.7145(3) 0.0928(2) 0.1550(19) Uani 1 1 d . . .
F22 F 0.2750(2) 0.6238(2) 0.08016(15) 0.1375(17) Uani 1 1 d . . .
F23 F 0.2942(3) 0.6984(2) 0.16417(17) 0.162(2) Uani 1 1 d . . .
F24 F 0.3278(2) 0.7188(3) 0.0983(2) 0.166(2) Uani 1 1 d . . .
B3 B 0.4305(6) 0.1838(6) 0.0206(5) 0.111(4) Uani 1 1 d . . .
F31 F 0.4821(2) 0.2185(2) 0.05711(18) 0.1141(13) Uani 1 1 d . . .
F32 F 0.4352(3) 0.1190(3) 0.0182(2) 0.163(2) Uani 1 1 d . . .
F33 F 0.3789(3) 0.2025(3) 0.0371(3) 0.195(3) Uani 1 1 d . . .
F34 F 0.4319(3) 0.1867(3) -0.0308(2) 0.174(2) Uani 1 1 d . . .
B4 B 0.8583(6) 0.0708(5) 0.3465(4) 0.100(3) Uani 1 1 d . . .
F41 F 0.85333(19) 0.0040(2) 0.32635(18) 0.1164(14) Uani 1 1 d . . .
F42 F 0.9184(3) 0.0963(3) 0.3604(2) 0.166(2) Uani 1 1 d . . .
F43 F 0.8387(4) 0.0859(3) 0.3944(3) 0.277(5) Uani 1 1 d . . .
F44 F 0.8247(3) 0.0980(3) 0.3134(3) 0.225(4) Uani 1 1 d . . .

loop_
_atom_site_aniso_label
_atom_site_aniso_U_11
_atom_site_aniso_U_22
_atom_site_aniso_U_33
_atom_site_aniso_U_23
_atom_site_aniso_U_13
_atom_site_aniso_U_12
Ni1 0.0730(6) 0.0880(6) 0.0471(4) 0.0401(4) 0.0243(4) 0.0133(5)
Ni2 0.0659(5) 0.0569(5) 0.0475(4) 0.0267(4) 0.0073(4) 0.0099(4)
Ni3 0.0415(5) 0.0521(5) 0.0499(4) 0.0103(3) 0.0107(3) 0.0054(4)
Ni4 0.0408(4) 0.0453(4) 0.0557(4) 0.0198(3) 0.0090(3) 0.0021(4)
O1 0.108(4) 0.103(3) 0.042(2) 0.022(2) 0.022(2) 0.007(3)
O2 0.096(3) 0.073(3) 0.037(2) 0.015(2) 0.010(2) 0.004(2)
O3 0.040(3) 0.182(5) 0.097(3) -0.081(3) 0.003(2) -0.004(3)
O4 0.035(3) 0.113(4) 0.082(3) -0.035(3) 0.003(2) -0.003(2)
O5 0.066(3) 0.054(2) 0.040(2) 0.0234(17) 0.0109(18) 0.000(2)
O6 0.083(3) 0.036(2) 0.033(2) 0.0095(16) 0.0173(18) 0.0027(19)
O7 0.069(3) 0.045(2) 0.042(2) 0.0160(17) 0.0056(19) 0.0039(19)
O8 0.063(3) 0.041(2) 0.041(2) 0.0155(17) 0.0059(18) 0.0018(19)
N1 0.075(4) 0.065(3) 0.031(3) 0.024(2) 0.013(3) 0.009(3)
N2 0.081(4) 0.107(4) 0.054(3) 0.047(3) 0.033(3) 0.019(4)
N3 0.079(4) 0.093(4) 0.081(4) 0.050(3) 0.040(3) 0.018(3)
N4 0.069(4) 0.054(3) 0.053(3) 0.028(3) 0.011(3) 0.004(3)
N5 0.082(4) 0.070(4) 0.042(3) 0.028(2) 0.006(3) 0.019(3)
N6 0.070(4) 0.081(4) 0.062(3) 0.041(3) 0.013(3) 0.016(3)
N7 0.043(3) 0.050(3) 0.049(3) 0.014(2) 0.010(2) 0.010(2)
N8 0.034(3) 0.066(3) 0.069(3) -0.005(2) 0.014(3) 0.006(3)
N9 0.033(3) 0.059(3) 0.050(3) 0.013(2) 0.009(2) 0.010(3)
N10 0.039(3) 0.042(3) 0.045(3) 0.017(2) 0.008(2) 0.003(2)
N11 0.035(3) 0.042(3) 0.057(3) 0.004(2) -0.004(2) -0.002(2)
N12 0.041(3) 0.049(3) 0.068(3) 0.019(3) 0.010(2) -0.002(3)
N13 0.061(3) 0.066(3) 0.036(3) 0.022(2) 0.017(2) 0.008(3)
N14 0.066(3) 0.064(3) 0.053(3) 0.032(3) 0.020(2) -0.003(3)
N15 0.089(4) 0.075(4) 0.074(4) 0.047(3) 0.029(3) -0.004(3)
N16 0.036(3) 0.063(3) 0.036(3) 0.011(2) 0.005(2) -0.003(2)
N17 0.040(3) 0.040(3) 0.034(2) 0.012(2) 0.0033(19) 0.001(2)
N18 0.047(3) 0.048(3) 0.077(4) 0.020(3) 0.015(3) 0.000(3)
N19 0.057(3) 0.059(3) 0.046(3) 0.024(2) 0.012(2) 0.018(3)
N20 0.057(3) 0.043(3) 0.053(3) 0.020(2) 0.014(2) 0.010(2)
N21 0.071(4) 0.060(3) 0.058(3) 0.030(3) 0.010(3) 0.012(3)
N22 0.034(3) 0.043(3) 0.047(3) 0.013(2) 0.008(2) 0.007(2)
N23 0.037(3) 0.050(3) 0.042(3) 0.020(2) 0.011(2) 0.007(2)
N24 0.046(3) 0.056(3) 0.086(4) 0.043(3) 0.021(3) 0.012(3)
C1 0.081(5) 0.065(4) 0.031(3) 0.021(3) 0.006(3) 0.004(4)
C2 0.054(4) 0.069(4) 0.035(3) 0.017(3) 0.012(3) -0.001(3)
C3 0.070(5) 0.052(4) 0.053(4) 0.033(3) 0.021(4) 0.016(3)
C4 0.077(5) 0.059(4) 0.042(4) 0.029(3) 0.019(3) 0.013(4)
C5 0.080(5) 0.075(5) 0.048(4) 0.038(3) 0.028(4) 0.024(4)
C6 0.119(6) 0.135(7) 0.044(4) 0.040(4) 0.040(4) 0.021(5)
C7 0.142(8) 0.119(6) 0.075(5) 0.061(5) 0.058(5) 0.021(6)
C8 0.114(7) 0.117(6) 0.091(6) 0.060(5) 0.063(6) 0.025(5)
C9 0.109(7) 0.106(6) 0.103(6) 0.042(5) 0.060(6) 0.013(6)
C10 0.069(6) 0.136(7) 0.149(8) 0.040(7) 0.066(6) 0.001(5)
C11 0.078(6) 0.110(6) 0.093(6) 0.028(4) 0.036(5) 0.010(5)
C12 0.068(5) 0.109(6) 0.095(5) 0.061(5) 0.035(5) 0.008(5)
C15 0.101(6) 0.054(4) 0.028(3) 0.018(3) 0.003(4) 0.010(4)
C16 0.075(5) 0.086(5) 0.054(4) 0.033(3) -0.001(4) 0.001(4)
C17 0.116(6) 0.073(5) 0.056(4) 0.033(3) -0.018(4) 0.011(4)
C18 0.070(5) 0.070(5) 0.066(5) 0.025(4) -0.012(4) 0.014(4)
C19 0.092(7) 0.081(5) 0.099(6) 0.026(5) -0.022(5) 0.009(5)
C20 0.059(6) 0.123(7) 0.143(9) 0.033(7) -0.008(6) 0.028(5)
C21 0.056(5) 0.109(6) 0.112(7) 0.024(5) 0.003(5) 0.018(5)
C22 0.076(6) 0.061(4) 0.084(5) 0.029(4) -0.004(4) 0.026(4)
C31 0.058(4) 0.051(4) 0.035(3) 0.020(3) 0.010(3) 0.006(3)
C32 0.043(4) 0.044(3) 0.041(3) 0.022(3) 0.007(3) 0.007(3)
C33 0.040(4) 0.055(4) 0.050(4) 0.014(3) 0.007(3) 0.001(3)
C34 0.048(4) 0.052(4) 0.038(3) 0.006(3) 0.008(3) 0.000(3)
C35 0.042(4) 0.087(5) 0.076(5) -0.020(4) 0.013(4) 0.001(4)
C36 0.056(5) 0.097(5) 0.100(5) -0.026(4) 0.015(4) 0.012(4)
C37 0.067(5) 0.069(5) 0.102(5) -0.005(4) 0.028(4) 0.020(4)
C38 0.045(4) 0.069(5) 0.063(4) 0.008(3) 0.012(3) 0.005(4)
C39 0.064(5) 0.070(5) 0.058(4) 0.003(3) 0.018(3) 0.005(4)
C40 0.084(5) 0.077(5) 0.071(4) 0.018(4) 0.040(4) 0.002(4)
C41 0.065(5) 0.068(4) 0.088(5) 0.018(4) 0.040(4) 0.001(4)
C42 0.045(4) 0.059(4) 0.061(4) 0.011(3) 0.009(3) 0.001(3)
C45 0.036(4) 0.061(4) 0.073(4) 0.006(3) 0.009(3) 0.009(3)
C46 0.052(4) 0.064(4) 0.087(5) 0.001(3) 0.013(4) 0.007(3)
C47 0.051(4) 0.049(4) 0.093(5) 0.002(3) 0.008(4) -0.007(3)
C48 0.060(4) 0.036(3) 0.059(4) 0.014(3) 0.011(3) -0.003(3)
C49 0.053(4) 0.047(4) 0.073(4) 0.017(3) -0.003(3) -0.003(3)
C50 0.043(4) 0.070(5) 0.077(4) 0.006(4) 0.000(3) 0.000(4)
C51 0.040(4) 0.046(4) 0.099(5) 0.018(3) 0.015(4) 0.014(3)
C52 0.055(4) 0.056(4) 0.065(4) 0.021(3) 0.011(3) 0.002(3)
C61 0.075(5) 0.094(5) 0.029(3) 0.019(4) 0.017(3) 0.005(4)
C62 0.075(5) 0.079(5) 0.036(3) 0.015(3) 0.018(3) 0.022(4)
C63 0.034(3) 0.049(4) 0.040(3) 0.015(3) 0.015(2) 0.004(3)
C64 0.047(4) 0.061(4) 0.033(3) 0.014(3) 0.010(3) -0.001(3)
C65 0.047(4) 0.075(4) 0.040(3) 0.027(3) 0.007(3) -0.013(3)
C66 0.074(5) 0.056(4) 0.074(4) 0.032(3) 0.008(3) -0.009(3)
C67 0.086(5) 0.083(5) 0.088(5) 0.057(4) 0.027(4) 0.003(4)
C68 0.082(5) 0.083(5) 0.087(5) 0.061(4) 0.045(4) 0.014(5)
C69 0.090(6) 0.079(5) 0.097(5) 0.042(4) 0.033(4) 0.002(4)
C70 0.107(7) 0.079(6) 0.103(6) 0.052(5) 0.024(5) 0.013(5)
C71 0.114(7) 0.103(6) 0.086(5) 0.067(5) 0.036(5) 0.039(5)
C72 0.098(6) 0.097(6) 0.077(5) 0.068(4) 0.022(4) 0.022(5)
C75 0.038(3) 0.064(4) 0.029(3) 0.015(3) 0.015(2) -0.001(3)
C76 0.054(4) 0.061(4) 0.037(3) 0.017(3) 0.014(3) 0.016(3)
C77 0.051(4) 0.072(4) 0.050(3) 0.026(3) 0.012(3) 0.008(3)
C78 0.048(4) 0.063(4) 0.072(4) 0.028(4) 0.019(4) 0.013(3)
C79 0.072(5) 0.079(5) 0.107(6) 0.055(4) 0.018(4) 0.014(4)
C80 0.084(6) 0.118(7) 0.120(7) 0.072(6) 0.015(5) 0.013(5)
C81 0.052(5) 0.084(5) 0.178(8) 0.078(6) 0.049(5) 0.005(4)
C82 0.049(4) 0.075(5) 0.110(5) 0.038(4) 0.025(4) 0.013(4)
C91 0.068(4) 0.055(4) 0.049(3) 0.026(3) 0.008(3) 0.017(3)
C92 0.053(4) 0.049(4) 0.043(3) 0.011(3) 0.004(3) 0.007(3)
C93 0.025(3) 0.047(4) 0.049(3) 0.017(3) 0.008(2) 0.008(3)
C94 0.045(3) 0.037(3) 0.046(3) 0.020(3) 0.014(3) 0.012(3)
C95 0.045(4) 0.060(4) 0.045(3) 0.030(3) 0.012(3) 0.009(3)
C96 0.064(4) 0.048(4) 0.056(4) 0.022(3) 0.016(3) 0.008(3)
C97 0.086(5) 0.051(4) 0.069(4) 0.029(3) 0.033(4) 0.016(3)
C98 0.060(4) 0.057(4) 0.060(4) 0.022(3) 0.008(3) 0.016(3)
C99 0.085(5) 0.055(4) 0.087(5) 0.034(4) 0.020(4) 0.006(4)
C100 0.088(5) 0.060(5) 0.115(6) 0.050(4) 0.038(5) 0.015(4)
C101 0.095(6) 0.097(6) 0.079(5) 0.053(4) 0.030(4) 0.022(5)
C102 0.088(5) 0.060(4) 0.073(4) 0.043(3) 0.015(4) 0.015(4)
C105 0.037(3) 0.041(3) 0.046(3) 0.016(3) 0.016(3) 0.009(3)
C106 0.066(4) 0.053(4) 0.053(4) 0.027(3) 0.011(3) 0.002(3)
C107 0.054(4) 0.056(4) 0.052(3) 0.024(3) 0.011(3) -0.005(3)
C108 0.057(4) 0.061(4) 0.076(5) 0.033(4) 0.012(4) -0.007(3)
C109 0.074(5) 0.090(5) 0.091(5) 0.064(4) 0.016(4) 0.001(4)
C110 0.070(6) 0.113(7) 0.150(8) 0.095(6) -0.003(6) 0.014(5)
C111 0.072(5) 0.085(5) 0.132(7) 0.072(5) 0.020(5) 0.023(4)
C112 0.048(4) 0.065(4) 0.098(5) 0.042(4) 0.028(4) 0.017(3)
Ni5 0.1015(7) 0.0608(5) 0.0515(5) 0.0274(4) 0.0152(4) 0.0023(5)
Ni6 0.0953(7) 0.0480(5) 0.0515(5) 0.0112(4) -0.0058(4) 0.0116(5)
Ni7 0.0663(5) 0.0544(5) 0.0404(4) 0.0190(3) 0.0150(4) 0.0170(4)
Ni8 0.0663(5) 0.0449(4) 0.0425(4) 0.0105(3) 0.0150(4) -0.0039(4)
O9 0.125(4) 0.069(3) 0.051(3) -0.007(2) 0.019(3) 0.006(3)
O10 0.130(4) 0.051(3) 0.045(2) -0.003(2) 0.006(2) -0.001(3)
O11 0.091(3) 0.052(2) 0.047(2) 0.005(2) 0.021(2) 0.012(2)
O12 0.085(3) 0.056(2) 0.046(2) 0.0006(19) 0.018(2) -0.005(2)
O13 0.082(3) 0.050(2) 0.047(2) 0.0101(19) 0.008(2) 0.004(2)
O14 0.071(3) 0.052(2) 0.045(2) 0.0173(19) 0.0082(19) 0.013(2)
O15 0.128(4) 0.041(2) 0.053(3) 0.006(2) 0.024(2) 0.002(2)
O16 0.100(3) 0.042(2) 0.050(2) 0.0101(19) 0.017(2) -0.004(2)
N25 0.093(4) 0.050(3) 0.050(3) 0.027(3) 0.013(3) 0.023(3)
N26 0.105(5) 0.074(4) 0.049(3) 0.028(3) 0.023(4) 0.031(4)
N28 0.086(4) 0.040(3) 0.039(3) 0.018(2) 0.001(3) 0.009(3)
N29 0.089(4) 0.051(3) 0.050(3) 0.006(2) -0.013(3) -0.004(3)
N31 0.063(3) 0.041(3) 0.042(3) 0.017(2) 0.013(2) 0.013(3)
N32 0.073(4) 0.047(3) 0.051(3) 0.017(2) 0.007(3) 0.025(3)
N33 0.071(4) 0.069(4) 0.055(3) 0.032(3) 0.020(3) 0.027(3)
N34 0.076(4) 0.036(3) 0.034(2) 0.002(2) 0.018(2) -0.001(3)
N35 0.091(4) 0.039(3) 0.044(3) 0.007(2) 0.025(3) -0.014(3)
N36 0.069(4) 0.052(3) 0.041(3) 0.005(2) 0.009(2) -0.017(3)
N37 0.051(3) 0.046(3) 0.061(3) 0.017(2) 0.013(2) 0.002(2)
N38 0.081(4) 0.046(3) 0.061(3) 0.020(3) 0.015(3) -0.011(3)
N40 0.065(3) 0.054(3) 0.038(3) 0.018(2) 0.016(2) 0.013(3)
N41 0.058(3) 0.055(3) 0.045(3) 0.021(2) 0.007(2) 0.009(3)
N42 0.066(3) 0.054(3) 0.038(3) 0.019(2) 0.011(2) 0.014(3)
N43 0.076(4) 0.029(3) 0.055(3) 0.005(2) 0.007(3) -0.003(2)
N44 0.089(4) 0.055(3) 0.057(3) 0.020(3) 0.006(3) 0.027(3)
N46 0.064(3) 0.037(3) 0.040(3) -0.002(2) 0.011(2) -0.011(2)
N47 0.058(3) 0.044(3) 0.041(3) 0.006(2) 0.012(2) -0.006(2)
N48 0.064(3) 0.044(3) 0.046(3) 0.012(2) 0.021(2) 0.009(3)
C121 0.087(6) 0.062(4) 0.050(4) 0.020(3) 0.003(4) 0.007(4)
C122 0.107(6) 0.038(4) 0.027(3) 0.006(3) 0.003(3) -0.001(4)
C123 0.085(5) 0.046(4) 0.047(4) 0.021(3) 0.012(4) 0.007(4)
C124 0.118(6) 0.030(3) 0.030(3) 0.004(3) 0.004(4) -0.001(4)
C125 0.117(6) 0.051(4) 0.041(4) 0.019(3) 0.020(4) 0.021(5)
C126 0.113(6) 0.087(5) 0.052(4) 0.033(4) 0.016(4) 0.017(5)
C127 0.155(8) 0.103(6) 0.063(5) 0.042(4) 0.038(5) 0.020(6)
N27 0.110(5) 0.104(5) 0.074(4) 0.046(4) 0.033(4) 0.001(4)
C128 0.131(9) 0.124(7) 0.091(7) 0.038(5) 0.052(7) -0.003(6)
C129 0.124(10) 0.269(14) 0.141(10) 0.041(10) 0.069(9) 0.015(10)
C130 0.103(9) 0.302(16) 0.139(10) -0.003(10) 0.051(8) 0.024(10)
C131 0.102(8) 0.213(11) 0.158(10) 0.023(8) 0.068(7) 0.017(8)
C132 0.103(7) 0.122(7) 0.100(7) 0.044(5) 0.045(6) 0.008(6)
C135 0.110(6) 0.032(4) 0.047(4) 0.020(3) 0.008(4) 0.002(4)
C136 0.123(7) 0.057(4) 0.069(5) 0.002(3) -0.027(4) 0.004(5)
C137 0.134(10) 0.150(9) 0.130(9) -0.023(7) -0.069(7) 0.026(8)
N30 0.103(6) 0.110(6) 0.096(6) 0.002(5) -0.010(5) 0.006(4)
C138 0.114(10) 0.131(9) 0.126(10) 0.021(8) 0.001(8) 0.018(7)
C139 0.115(14) 0.216(15) 0.28(2) -0.064(14) -0.023(12) -0.026(11)
C140 0.119(14) 0.36(2) 0.30(3) -0.02(2) 0.028(15) -0.049(14)
C141 0.160(14) 0.288(18) 0.183(14) -0.014(12) -0.010(11) -0.046(12)
C142 0.115(10) 0.152(10) 0.175(13) 0.042(9) -0.022(9) -0.018(8)
C151 0.068(4) 0.043(3) 0.037(3) 0.001(3) 0.020(3) 0.013(3)
C152 0.079(5) 0.044(4) 0.041(3) 0.006(3) 0.026(3) 0.008(4)
C153 0.076(5) 0.043(4) 0.035(3) 0.015(3) 0.020(3) 0.004(4)
C154 0.077(5) 0.041(3) 0.023(3) 0.013(2) 0.004(3) 0.006(3)
C155 0.085(5) 0.038(4) 0.033(3) 0.015(3) 0.013(3) 0.012(4)
C156 0.097(5) 0.045(4) 0.059(4) 0.016(3) 0.022(4) 0.022(4)
C157 0.095(6) 0.078(5) 0.064(4) 0.039(4) 0.023(4) 0.045(4)
C158 0.070(5) 0.107(6) 0.060(4) 0.034(4) 0.031(4) 0.049(5)
C159 0.111(8) 0.122(8) 0.084(5) 0.041(5) 0.032(5) 0.069(6)
C160 0.111(8) 0.179(10) 0.118(7) 0.076(8) 0.068(6) 0.095(8)
C161 0.090(6) 0.117(7) 0.112(6) 0.066(5) 0.062(5) 0.049(5)
C162 0.093(6) 0.083(5) 0.077(5) 0.041(4) 0.035(4) 0.044(5)
C165 0.103(6) 0.030(3) 0.041(3) 0.013(3) 0.032(4) 0.006(4)
C166 0.090(5) 0.049(4) 0.068(4) 0.002(3) 0.032(4) -0.020(4)
C167 0.103(6) 0.046(4) 0.063(4) 0.010(3) 0.028(4) -0.014(4)
C168 0.082(5) 0.070(5) 0.032(3) 0.016(3) 0.008(3) -0.018(4)
C169 0.084(6) 0.096(6) 0.066(4) 0.034(4) 0.000(4) -0.035(5)
C170 0.084(6) 0.121(7) 0.084(5) 0.053(5) -0.004(4) -0.017(6)
C171 0.067(5) 0.091(6) 0.076(5) 0.037(4) -0.001(4) 0.003(4)
C172 0.071(5) 0.064(5) 0.058(4) 0.016(3) 0.015(4) -0.003(4)
C181 0.067(4) 0.048(4) 0.044(3) 0.010(3) 0.008(3) 0.006(3)
C182 0.066(4) 0.062(4) 0.047(4) 0.023(3) 0.008(3) 0.016(3)
C183 0.050(4) 0.032(3) 0.050(3) 0.020(3) 0.007(3) 0.008(3)
C184 0.053(4) 0.055(4) 0.034(3) 0.009(3) 0.003(3) -0.002(3)
C185 0.052(4) 0.054(4) 0.061(4) 0.029(3) 0.003(3) 0.004(3)
C186 0.116(6) 0.061(5) 0.065(4) 0.018(3) 0.002(4) -0.018(4)
C187 0.131(7) 0.084(5) 0.080(5) 0.026(4) 0.007(5) -0.041(5)
N39 0.158(6) 0.059(4) 0.072(4) 0.029(3) 0.016(4) 0.003(4)
C188 0.203(10) 0.077(6) 0.072(5) 0.035(5) 0.032(6) -0.022(6)
C189 0.381(17) 0.088(7) 0.094(7) 0.051(6) 0.011(9) -0.047(8)
C190 0.338(17) 0.101(8) 0.124(9) 0.074(7) 0.019(9) -0.013(9)
C191 0.270(14) 0.092(7) 0.108(7) 0.052(6) 0.006(8) 0.041(8)
C192 0.211(10) 0.086(6) 0.072(5) 0.037(5) 0.020(6) 0.032(6)
C195 0.048(4) 0.047(4) 0.039(3) 0.011(3) 0.016(3) 0.012(3)
C196 0.056(4) 0.060(4) 0.034(3) 0.016(3) -0.001(3) 0.004(3)
C197 0.055(4) 0.061(4) 0.053(3) 0.022(3) 0.010(3) 0.011(3)
C198 0.053(4) 0.059(4) 0.043(3) 0.016(3) 0.015(3) 0.014(3)
C199 0.053(4) 0.056(4) 0.037(3) 0.007(3) 0.008(3) 0.011(3)
C200 0.076(5) 0.067(4) 0.047(4) 0.019(3) 0.020(3) 0.019(4)
C201 0.083(5) 0.062(4) 0.042(3) 0.026(3) 0.006(3) -0.002(3)
C202 0.091(5) 0.049(4) 0.051(4) 0.016(3) 0.013(3) 0.005(4)
C211 0.060(4) 0.063(4) 0.049(4) 0.011(3) 0.011(3) -0.005(3)
C212 0.076(4) 0.033(3) 0.058(4) 0.014(3) 0.016(3) -0.002(3)
C213 0.065(4) 0.047(4) 0.035(3) 0.001(3) 0.014(3) -0.012(3)
C214 0.065(4) 0.051(4) 0.037(3) 0.013(3) 0.006(3) 0.002(3)
C215 0.065(4) 0.040(4) 0.065(4) 0.001(3) 0.018(3) 0.008(3)
C216 0.103(6) 0.058(4) 0.064(4) 0.011(3) -0.001(4) 0.034(4)
C217 0.126(7) 0.076(5) 0.122(7) 0.012(5) -0.012(6) 0.039(5)
N45 0.167(6) 0.054(4) 0.053(4) 0.011(3) -0.015(4) 0.033(4)
C218 0.244(12) 0.090(7) 0.063(5) 0.021(5) -0.020(6) 0.055(7)
C219 0.349(16) 0.106(7) 0.084(6) 0.045(6) 0.014(8) 0.122(8)
C220 0.396(18) 0.091(7) 0.097(7) 0.042(6) 0.018(9) 0.102(9)
C221 0.46(2) 0.104(7) 0.070(6) 0.051(5) 0.027(8) 0.115(10)
C222 0.301(13) 0.071(5) 0.053(5) 0.020(4) -0.008(6) 0.058(7)
C225 0.067(4) 0.040(4) 0.048(4) 0.004(3) 0.011(3) -0.008(3)
C226 0.075(4) 0.046(3) 0.046(3) 0.012(3) 0.015(3) 0.002(3)
C227 0.061(4) 0.067(4) 0.031(3) 0.006(3) 0.015(3) -0.001(3)
C228 0.054(4) 0.056(4) 0.042(3) 0.011(3) 0.017(3) -0.010(3)
C229 0.070(4) 0.050(4) 0.036(3) 0.004(3) 0.016(3) -0.008(3)
C230 0.089(5) 0.069(4) 0.044(4) 0.022(3) 0.017(3) 0.002(4)
C231 0.079(5) 0.057(4) 0.058(4) 0.022(3) 0.021(3) -0.004(3)
C232 0.091(5) 0.051(4) 0.041(3) 0.017(3) 0.025(3) -0.002(4)
B1 0.093(8) 0.091(8) 0.095(7) 0.016(6) 0.063(6) 0.007(6)
F11 0.127(4) 0.092(3) 0.121(3) 0.039(2) 0.047(3) 0.023(3)
F12 0.159(5) 0.080(3) 0.155(4) 0.002(3) 0.040(3) 0.014(3)
F13 0.177(5) 0.209(6) 0.091(3) 0.046(3) 0.027(3) 0.030(4)
F14 0.094(4) 0.150(4) 0.213(5) 0.045(4) 0.050(4) 0.007(3)
B2 0.095(7) 0.061(6) 0.058(5) 0.009(4) 0.018(5) 0.009(5)
F21 0.086(4) 0.163(5) 0.207(5) 0.063(4) 0.014(3) 0.028(3)
F22 0.224(5) 0.088(3) 0.074(3) 0.003(2) 0.019(3) 0.010(3)
F23 0.306(7) 0.091(3) 0.075(3) 0.024(2) 0.027(4) 0.024(4)
F24 0.118(4) 0.166(5) 0.243(6) 0.077(4) 0.088(4) 0.011(4)
B3 0.100(9) 0.099(9) 0.108(9) 0.031(7) -0.020(7) -0.027(8)
F31 0.122(4) 0.103(3) 0.121(3) 0.046(3) 0.024(3) 0.002(3)
F32 0.189(6) 0.100(4) 0.176(5) 0.020(3) 0.037(4) -0.013(4)
F33 0.081(4) 0.241(7) 0.266(7) 0.087(5) 0.046(4) 0.031(4)
F34 0.208(6) 0.203(6) 0.110(4) 0.062(4) 0.024(4) -0.031(4)
B4 0.123(10) 0.071(7) 0.101(8) 0.019(6) 0.036(7) 0.001(7)
F41 0.110(3) 0.111(4) 0.157(4) 0.059(3) 0.067(3) 0.035(3)
F42 0.133(5) 0.125(4) 0.216(6) 0.056(4) -0.003(4) -0.003(4)
F43 0.446(12) 0.142(5) 0.348(9) 0.061(5) 0.328(10) 0.088(6)
F44 0.232(7) 0.139(5) 0.247(7) 0.089(5) -0.091(6) 0.022(4)

loop_
_atom_type_symbol
_atom_type_description
_atom_type_scat_dispersion_real
_atom_type_scat_dispersion_imag
_atom_type_scat_source
C C 0.0033 0.0016 'International Tables Vol C Tables 4.2.6.8 and 6.1.1.4'
H H 0.0000 0.0000 'International Tables Vol C Tables 4.2.6.8 and 6.1.1.4'
B B 0.0013 0.0007 'International Tables Vol C Tables 4.2.6.8 and 6.1.1.4'
F F 0.0171 0.0103 'International Tables Vol C Tables 4.2.6.8 and 6.1.1.4'
N N 0.0061 0.0033 'International Tables Vol C Tables 4.2.6.8 and 6.1.1.4'
Ni Ni 0.3393 1.1124 'International Tables Vol C Tables 4.2.6.8 and 6.1.1.4'
O O 0.0106 0.0060 'International Tables Vol C Tables 4.2.6.8 and 6.1.1.4'

loop_
_geom_angle_atom_site_label_1
_geom_angle_atom_site_label_2
_geom_angle_atom_site_label_3
_geom_angle
_geom_angle_site_symmetry_1
_geom_angle_site_symmetry_3
_geom_angle_publ_flag
N2 Ni1 N14 165.7(2) . . ?
N2 Ni1 N3 92.4(2) . . ?
N14 Ni1 N3 97.2(2) . . ?
N2 Ni1 N1 77.3(2) . . ?
N14 Ni1 N1 92.41(17) . . ?
N3 Ni1 N1 169.3(2) . . ?
N2 Ni1 N15 96.9(2) . . ?
N14 Ni1 N15 92.3(2) . . ?
N3 Ni1 N15 97.7(2) . . ?
N1 Ni1 N15 86.40(18) . . ?
N2 Ni1 N13 92.26(19) . . ?
N14 Ni1 N13 77.10(17) . . ?
N3 Ni1 N13 90.77(18) . . ?
N1 Ni1 N13 86.96(16) . . ?
N15 Ni1 N13 167.24(18) . . ?
N5 Ni2 N20 165.78(19) . . ?
N5 Ni2 N4 77.4(2) . . ?
N20 Ni2 N4 92.05(17) . . ?
N5 Ni2 N6 91.0(2) . . ?
N20 Ni2 N6 98.71(19) . . ?
N4 Ni2 N6 167.78(19) . . ?
N5 Ni2 N21 98.09(19) . . ?
N20 Ni2 N21 91.17(17) . . ?
N4 Ni2 N21 89.19(17) . . ?
N6 Ni2 N21 96.32(18) . . ?
N5 Ni2 N19 93.56(17) . . ?
N20 Ni2 N19 76.04(16) . . ?
N4 Ni2 N19 86.10(16) . . ?
N6 Ni2 N19 90.87(17) . . ?
N21 Ni2 N19 166.17(17) . . ?
N8 Ni3 N17 167.00(17) . . ?
N8 Ni3 N9 92.62(17) . . ?
N17 Ni3 N9 96.46(16) . . ?
N8 Ni3 N16 94.55(18) . . ?
N17 Ni3 N16 76.77(16) . . ?
N9 Ni3 N16 86.58(16) . . ?
N8 Ni3 N7 75.83(17) . . ?
N17 Ni3 N7 93.69(16) . . ?
N9 Ni3 N7 165.63(16) . . ?
N16 Ni3 N7 85.87(15) . . ?
N8 Ni3 N18 96.49(19) . . ?
N17 Ni3 N18 90.62(17) . . ?
N9 Ni3 N18 102.51(16) . . ?
N16 Ni3 N18 165.32(16) . . ?
N7 Ni3 N18 87.49(16) . . ?
N23 Ni4 N11 166.12(17) . . ?
N23 Ni4 N12 95.92(17) . . ?
N11 Ni4 N12 93.07(18) . . ?
N23 Ni4 N10 93.31(16) . . ?
N11 Ni4 N10 76.56(17) . . ?
N12 Ni4 N10 168.23(16) . . ?
N23 Ni4 N22 76.58(16) . . ?
N11 Ni4 N22 93.20(16) . . ?
N12 Ni4 N22 88.07(16) . . ?
N10 Ni4 N22 86.98(14) . . ?
N23 Ni4 N24 91.65(18) . . ?
N11 Ni4 N24 96.93(18) . . ?
N12 Ni4 N24 101.44(16) . . ?
N10 Ni4 N24 85.55(15) . . ?
N22 Ni4 N24 165.67(17) . . ?
C1 N1 C4 118.9(5) . . ?
C1 N1 Ni1 124.8(4) . . ?
C4 N1 Ni1 116.2(4) . . ?
C5 N2 C6 115.7(6) . . ?
C5 N2 Ni1 120.3(4) . . ?
C6 N2 Ni1 123.7(5) . . ?
C12 N3 C8 115.9(6) . . ?
C12 N3 Ni1 121.1(4) . . ?
C8 N3 Ni1 123.0(5) . . ?
C2 N4 C3 119.6(5) . . ?
C2 N4 Ni2 124.2(4) . . ?
C3 N4 Ni2 116.2(4) . . ?
C15 N5 C16 115.1(5) . . ?
C15 N5 Ni2 119.3(4) . . ?
C16 N5 Ni2 125.2(4) . . ?
C22 N6 C18 119.3(6) . . ?
C22 N6 Ni2 117.3(4) . . ?
C18 N6 Ni2 123.2(5) . . ?
C31 N7 C34 118.8(5) . . ?
C31 N7 Ni3 125.3(4) . . ?
C34 N7 Ni3 115.9(3) . . ?
C35 N8 C36 114.6(5) . . ?
C35 N8 Ni3 120.8(4) . . ?
C36 N8 Ni3 124.6(4) . . ?
C42 N9 C38 117.0(5) . . ?
C42 N9 Ni3 118.7(4) . . ?
C38 N9 Ni3 121.8(4) . . ?
C32 N10 C33 119.8(4) . . ?
C32 N10 Ni4 124.7(3) . . ?
C33 N10 Ni4 115.6(3) . . ?
C45 N11 C46 117.4(4) . . ?
C45 N11 Ni4 119.6(4) . . ?
C46 N11 Ni4 122.9(4) . . ?
C48 N12 C52 117.0(5) . . ?
C48 N12 Ni4 123.0(4) . . ?
C52 N12 Ni4 118.6(4) . . ?
C61 N13 C64 119.9(5) . . ?
C61 N13 Ni1 125.8(4) . . ?
C64 N13 Ni1 114.3(4) . . ?
C65 N14 C66 116.0(4) . . ?
C65 N14 Ni1 117.6(4) . . ?
C66 N14 Ni1 125.7(3) . . ?
C68 N15 C72 118.2(6) . . ?
C68 N15 Ni1 121.3(4) . . ?
C72 N15 Ni1 119.8(5) . . ?
C62 N16 C63 118.6(5) . . ?
C62 N16 Ni3 125.7(4) . . ?
C63 N16 Ni3 115.7(3) . . ?
C75 N17 C76 114.6(4) . . ?
C75 N17 Ni3 118.4(3) . . ?
C76 N17 Ni3 126.8(3) . . ?
C78 N18 C82 117.2(5) . . ?
C78 N18 Ni3 121.2(4) . . ?
C82 N18 Ni3 117.6(4) . . ?
C91 N19 C94 119.8(4) . . ?
C91 N19 Ni2 124.7(3) . . ?
C94 N19 Ni2 115.4(3) . . ?
C95 N20 C96 115.8(4) . . ?
C95 N20 Ni2 118.7(4) . . ?
C96 N20 Ni2 124.7(3) . . ?
C98 N21 C102 118.4(5) . . ?
C98 N21 Ni2 124.1(4) . . ?
C102 N21 Ni2 116.6(4) . . ?
C92 N22 C93 118.9(4) . . ?
C92 N22 Ni4 125.6(3) . . ?
C93 N22 Ni4 115.5(3) . . ?
C105 N23 C106 115.2(4) . . ?
C105 N23 Ni4 118.4(3) . . ?
C106 N23 Ni4 125.9(3) . . ?
C112 N24 C108 118.4(5) . . ?
C112 N24 Ni4 117.4(4) . . ?
C108 N24 Ni4 119.3(4) . . ?
N1 C1 C2 121.7(5) . . ?
N4 C2 C1 120.6(5) . . ?
N4 C3 C4 118.7(5) . . ?
N4 C3 C15 110.5(5) . . ?
C4 C3 C15 130.8(5) . . ?
N1 C4 C3 120.5(5) . . ?
N1 C4 C5 111.2(6) . . ?
C3 C4 C5 128.3(6) . . ?
N2 C5 O1 129.0(6) . . ?
N2 C5 C4 114.1(6) . . ?
O1 C5 C4 117.0(6) . . ?
N2 C6 C7 109.0(6) . . ?
C8 C7 C6 115.4(6) . . ?
N3 C8 C9 120.5(7) . . ?
N3 C8 C7 118.6(7) . . ?
C9 C8 C7 120.9(7) . . ?
C10 C9 C8 121.0(8) . . ?
C9 C10 C11 120.1(7) . . ?
C12 C11 C10 114.7(7) . . ?
N3 C12 C11 127.8(6) . . ?
N5 C15 O2 126.9(6) . . ?
N5 C15 C3 115.4(5) . . ?
O2 C15 C3 117.7(6) . . ?
N5 C16 C17 108.6(5) . . ?
C16 C17 C18 114.8(5) . . ?
N6 C18 C19 120.4(7) . . ?
N6 C18 C17 118.7(6) . . ?
C19 C18 C17 120.8(7) . . ?
C20 C19 C18 118.6(7) . . ?
C21 C20 C19 120.8(8) . . ?
C20 C21 C22 117.5(8) . . ?
N6 C22 C21 123.3(6) . . ?
N7 C31 C32 121.0(5) . . ?
N10 C32 C31 121.0(5) . . ?
N10 C33 C34 119.9(5) . . ?
N10 C33 C45 112.5(5) . . ?
C34 C33 C45 127.5(5) . . ?
N7 C34 C33 119.4(4) . . ?
N7 C34 C35 112.1(5) . . ?
C33 C34 C35 128.5(5) . . ?
O3 C35 N8 123.7(5) . . ?
O3 C35 C34 121.7(5) . . ?
N8 C35 C34 114.5(5) . . ?
N8 C36 C37 110.5(5) . . ?
C36 C37 C38 114.8(6) . . ?
N9 C38 C39 122.6(6) . . ?
N9 C38 C37 116.0(5) . . ?
C39 C38 C37 121.4(5) . . ?
C40 C39 C38 119.1(6) . . ?
C39 C40 C41 120.2(6) . . ?
C42 C41 C40 116.6(6) . . ?
N9 C42 C41 124.5(5) . . ?
O4 C45 N11 122.7(5) . . ?
O4 C45 C33 122.1(5) . . ?
N11 C45 C33 115.2(5) . . ?
N11 C46 C47 109.8(5) . . ?
C48 C47 C46 114.6(5) . . ?
N12 C48 C49 122.8(5) . . ?
N12 C48 C47 116.9(5) . . ?
C49 C48 C47 120.3(5) . . ?
C50 C49 C48 117.4(5) . . ?
C51 C50 C49 120.6(5) . . ?
C50 C51 C52 118.0(5) . . ?
N12 C52 C51 124.1(5) . . ?
N13 C61 C62 122.1(5) . . ?
N16 C62 C61 120.6(5) . . ?
N16 C63 C64 120.5(4) . . ?
N16 C63 C75 111.8(4) . . ?
C64 C63 C75 127.4(5) . . ?
N13 C64 C63 118.2(5) . . ?
N13 C64 C65 113.9(5) . . ?
C63 C64 C65 127.9(5) . . ?
O5 C65 N14 121.5(5) . . ?
O5 C65 C64 123.3(5) . . ?
N14 C65 C64 115.2(5) . . ?
N14 C66 C67 108.6(5) . . ?
C68 C67 C66 115.0(5) . . ?
N15 C68 C69 121.9(6) . . ?
N15 C68 C67 120.6(6) . . ?
C69 C68 C67 117.5(7) . . ?
C68 C69 C70 118.9(7) . . ?
C71 C70 C69 116.8(7) . . ?
C72 C71 C70 119.7(7) . . ?
C71 C72 N15 124.5(7) . . ?
O6 C75 N17 123.9(4) . . ?
O6 C75 C63 120.6(5) . . ?
N17 C75 C63 115.6(4) . . ?
N17 C76 C77 109.6(4) . . ?
C78 C77 C76 113.0(4) . . ?
N18 C78 C79 122.0(6) . . ?
N18 C78 C77 116.7(5) . . ?
C79 C78 C77 121.3(6) . . ?
C80 C79 C78 121.2(7) . . ?
C81 C80 C79 117.4(7) . . ?
C80 C81 C82 120.7(7) . . ?
N18 C82 C81 121.5(6) . . ?
N19 C91 C92 119.3(5) . . ?
N22 C92 C91 122.4(5) . . ?
N22 C93 C94 120.5(4) . . ?
N22 C93 C105 111.8(4) . . ?
C94 C93 C105 127.5(5) . . ?
N19 C94 C93 118.9(4) . . ?
N19 C94 C95 111.4(4) . . ?
C93 C94 C95 129.6(5) . . ?
N20 C95 O7 123.5(5) . . ?
N20 C95 C94 116.5(5) . . ?
O7 C95 C94 120.0(4) . . ?
N20 C96 C97 110.1(4) . . ?
C98 C97 C96 114.0(5) . . ?
N21 C98 C99 121.7(6) . . ?
N21 C98 C97 118.3(5) . . ?
C99 C98 C97 119.9(5) . . ?
C100 C99 C98 119.6(6) . . ?
C101 C100 C99 119.1(6) . . ?
C100 C101 C102 119.7(6) . . ?
N21 C102 C101 121.4(6) . . ?
O8 C105 N23 123.6(4) . . ?
O8 C105 C93 120.9(5) . . ?
N23 C105 C93 115.5(4) . . ?
N23 C106 C107 110.8(4) . . ?
C108 C107 C106 113.0(5) . . ?
N24 C108 C109 120.9(6) . . ?
N24 C108 C107 119.0(5) . . ?
C109 C108 C107 120.0(6) . . ?
C110 C109 C108 118.7(6) . . ?
C111 C110 C109 119.0(6) . . ?
C110 C111 C112 119.2(7) . . ?
N24 C112 C111 123.6(6) . . ?
N26 Ni5 N38 166.3(2) . . ?
N26 Ni5 N27 91.7(3) . . ?
N38 Ni5 N27 97.4(2) . . ?
N26 Ni5 N39 97.2(2) . . ?
N38 Ni5 N39 92.2(2) . . ?
N27 Ni5 N39 94.9(2) . . ?
N26 Ni5 N25 76.2(2) . . ?
N38 Ni5 N25 93.76(19) . . ?
N27 Ni5 N25 167.2(2) . . ?
N39 Ni5 N25 90.9(2) . . ?
N26 Ni5 N37 93.33(19) . . ?
N38 Ni5 N37 76.80(18) . . ?
N27 Ni5 N37 88.39(18) . . ?
N39 Ni5 N37 168.8(2) . . ?
N25 Ni5 N37 88.13(16) . . ?
N44 Ni6 N29 168.2(2) . . ?
N44 Ni6 N45 91.7(2) . . ?
N29 Ni6 N45 96.0(2) . . ?
N44 Ni6 N28 93.78(19) . . ?
N29 Ni6 N28 77.0(2) . . ?
N45 Ni6 N28 92.1(2) . . ?
N44 Ni6 N30 97.2(3) . . ?
N29 Ni6 N30 91.1(3) . . ?
N45 Ni6 N30 95.1(3) . . ?
N28 Ni6 N30 166.7(2) . . ?
N44 Ni6 N43 76.61(18) . . ?
N29 Ni6 N43 95.42(18) . . ?
N45 Ni6 N43 168.2(2) . . ?
N28 Ni6 N43 87.63(16) . . ?
N30 Ni6 N43 87.5(3) . . ?
N32 Ni7 N41 167.55(18) . . ?
N32 Ni7 N33 91.6(2) . . ?
N41 Ni7 N33 96.6(2) . . ?
N32 Ni7 N42 96.15(18) . . ?
N41 Ni7 N42 91.82(17) . . ?
N33 Ni7 N42 99.00(17) . . ?
N32 Ni7 N31 76.57(19) . . ?
N41 Ni7 N31 94.00(17) . . ?
N33 Ni7 N31 166.11(17) . . ?
N42 Ni7 N31 89.55(16) . . ?
N32 Ni7 N40 95.31(17) . . ?
N41 Ni7 N40 75.61(16) . . ?
N33 Ni7 N40 88.56(17) . . ?
N42 Ni7 N40 166.07(16) . . ?
N31 Ni7 N40 85.45(15) . . ?
N35 Ni8 N47 166.66(18) . . ?
N35 Ni8 N34 76.96(19) . . ?
N47 Ni8 N34 93.86(16) . . ?
N35 Ni8 N48 97.16(17) . . ?
N47 Ni8 N48 92.13(17) . . ?
N34 Ni8 N48 88.15(16) . . ?
N35 Ni8 N36 91.2(2) . . ?
N47 Ni8 N36 97.12(18) . . ?
N34 Ni8 N36 167.58(16) . . ?
N48 Ni8 N36 97.21(17) . . ?
N35 Ni8 N46 93.76(16) . . ?
N47 Ni8 N46 75.81(16) . . ?
N34 Ni8 N46 86.42(16) . . ?
N48 Ni8 N46 166.39(16) . . ?
N36 Ni8 N46 90.63(17) . . ?
C121 N25 C124 119.5(6) . . ?
C121 N25 Ni5 123.3(5) . . ?
C124 N25 Ni5 117.2(4) . . ?
C125 N26 C126 116.7(6) . . ?
C125 N26 Ni5 119.2(5) . . ?
C126 N26 Ni5 123.8(5) . . ?
C122 N28 C123 117.4(6) . . ?
C122 N28 Ni6 127.3(4) . . ?
C123 N28 Ni6 115.1(4) . . ?
C135 N29 C136 116.5(6) . . ?
C135 N29 Ni6 119.3(4) . . ?
C136 N29 Ni6 124.1(5) . . ?
C151 N31 C154 118.9(5) . . ?
C151 N31 Ni7 124.8(4) . . ?
C154 N31 Ni7 116.2(4) . . ?
C155 N32 C156 116.5(5) . . ?
C155 N32 Ni7 119.0(4) . . ?
C156 N32 Ni7 124.4(4) . . ?
C162 N33 C158 118.0(6) . . ?
C162 N33 Ni7 120.1(4) . . ?
C158 N33 Ni7 121.1(5) . . ?
C152 N34 C153 119.7(5) . . ?
C152 N34 Ni8 124.7(4) . . ?
C153 N34 Ni8 115.6(4) . . ?
C165 N35 C166 117.1(5) . . ?
C165 N35 Ni8 118.9(4) . . ?
C166 N35 Ni8 123.9(4) . . ?
C172 N36 C168 119.2(6) . . ?
C172 N36 Ni8 118.9(4) . . ?
C168 N36 Ni8 121.6(5) . . ?
C181 N37 C184 121.2(5) . . ?
C181 N37 Ni5 124.3(4) . . ?
C184 N37 Ni5 114.3(3) . . ?
C185 N38 C186 117.5(5) . . ?
C185 N38 Ni5 119.4(4) . . ?
C186 N38 Ni5 122.8(4) . . ?
C182 N40 C183 122.0(4) . . ?
C182 N40 Ni7 122.9(4) . . ?
C183 N40 Ni7 115.0(3) . . ?
C195 N41 C196 116.4(4) . . ?
C195 N41 Ni7 119.0(3) . . ?
C196 N41 Ni7 124.3(3) . . ?
C202 N42 C198 118.2(4) . . ?
C202 N42 Ni7 119.6(4) . . ?
C198 N42 Ni7 121.8(4) . . ?
C211 N43 C214 119.8(5) . . ?
C211 N43 Ni6 124.5(4) . . ?
C214 N43 Ni6 115.6(3) . . ?
C215 N44 C216 116.2(5) . . ?
C215 N44 Ni6 119.1(4) . . ?
C216 N44 Ni6 124.7(4) . . ?
C212 N46 C213 119.7(4) . . ?
C212 N46 Ni8 124.3(3) . . ?
C213 N46 Ni8 116.0(3) . . ?
C225 N47 C226 116.2(4) . . ?
C225 N47 Ni8 120.3(4) . . ?
C226 N47 Ni8 123.3(3) . . ?
C232 N48 C228 118.3(4) . . ?
C232 N48 Ni8 118.5(3) . . ?
C228 N48 Ni8 122.5(4) . . ?
N25 C121 C122 118.7(6) . . ?
N28 C122 C121 123.6(6) . . ?
N28 C123 C124 120.5(5) . . ?
N28 C123 C135 112.0(6) . . ?
C124 C123 C135 127.5(6) . . ?
N25 C124 C123 120.1(5) . . ?
N25 C124 C125 108.2(6) . . ?
C123 C124 C125 131.6(6) . . ?
N26 C125 O9 123.8(6) . . ?
N26 C125 C124 118.6(6) . . ?
O9 C125 C124 117.5(7) . . ?
N26 C126 C127 110.7(6) . . ?
C126 C127 C128 113.9(6) . . ?
C132 N27 C128 115.5(7) . . ?
C132 N27 Ni5 120.0(5) . . ?
C128 N27 Ni5 124.2(6) . . ?
N27 C128 C129 121.9(9) . . ?
N27 C128 C127 116.9(9) . . ?
C129 C128 C127 121.2(9) . . ?
C130 C129 C128 119.7(10) . . ?
C131 C130 C129 119.9(11) . . ?
C132 C131 C130 116.8(10) . . ?
N27 C132 C131 126.2(8) . . ?
N29 C135 O10 123.7(6) . . ?
N29 C135 C123 116.0(6) . . ?
O10 C135 C123 120.3(7) . . ?
N29 C136 C137 111.8(6) . . ?
C138 C137 C136 114.2(9) . . ?
C138 N30 C142 116.2(10) . . ?
C138 N30 Ni6 123.4(8) . . ?
C142 N30 Ni6 118.1(8) . . ?
N30 C138 C139 120.8(12) . . ?
N30 C138 C137 119.0(12) . . ?
C139 C138 C137 120.3(14) . . ?
C138 C139 C140 122.4(17) . . ?
C141 C140 C139 115.2(18) . . ?
C142 C141 C140 118.3(17) . . ?
N30 C142 C141 126.9(13) . . ?
N31 C151 C152 121.5(5) . . ?
N34 C152 C151 120.3(5) . . ?
N34 C153 C154 119.7(5) . . ?
N34 C153 C165 112.2(5) . . ?
C154 C153 C165 128.0(5) . . ?
N31 C154 C153 119.8(5) . . ?
N31 C154 C155 110.8(5) . . ?
C153 C154 C155 129.3(5) . . ?
O11 C155 N32 123.4(5) . . ?
O11 C155 C154 120.4(6) . . ?
N32 C155 C154 116.1(5) . . ?
N32 C156 C157 111.0(5) . . ?
C158 C157 C156 113.2(5) . . ?
N33 C158 C159 118.8(7) . . ?
N33 C158 C157 120.3(6) . . ?
C159 C158 C157 121.0(7) . . ?
C160 C159 C158 121.3(8) . . ?
C159 C160 C161 119.5(8) . . ?
C160 C161 C162 117.3(8) . . ?
N33 C162 C161 125.1(6) . . ?
O12 C165 N35 123.7(6) . . ?
O12 C165 C153 121.2(6) . . ?
N35 C165 C153 115.1(5) . . ?
N35 C166 C167 110.7(4) . . ?
C168 C167 C166 113.2(5) . . ?
N36 C168 C169 118.6(6) . . ?
N36 C168 C167 119.6(6) . . ?
C169 C168 C167 121.8(6) . . ?
C170 C169 C168 122.6(7) . . ?
C169 C170 C171 117.0(7) . . ?
C172 C171 C170 118.8(7) . . ?
N36 C172 C171 123.8(6) . . ?
N37 C181 C182 119.9(5) . . ?
N40 C182 C181 119.6(5) . . ?
N40 C183 C184 118.4(4) . . ?
N40 C183 C195 112.2(4) . . ?
C184 C183 C195 129.2(5) . . ?
N37 C184 C183 118.8(5) . . ?
N37 C184 C185 113.1(5) . . ?
C183 C184 C185 128.1(5) . . ?
O13 C185 N38 124.5(5) . . ?
O13 C185 C184 120.9(5) . . ?
N38 C185 C184 114.6(5) . . ?
N38 C186 C187 110.3(5) . . ?
C188 C187 C186 114.6(6) . . ?
C188 N39 C192 119.5(7) . . ?
C188 N39 Ni5 121.6(5) . . ?
C192 N39 Ni5 118.9(5) . . ?
N39 C188 C189 120.0(8) . . ?
N39 C188 C187 121.9(7) . . ?
C189 C188 C187 118.0(8) . . ?
C190 C189 C188 116.4(9) . . ?
C191 C190 C189 123.9(9) . . ?
C192 C191 C190 113.6(9) . . ?
N39 C192 C191 126.5(8) . . ?
N41 C195 O14 123.1(5) . . ?
N41 C195 C183 116.9(4) . . ?
O14 C195 C183 120.0(5) . . ?
N41 C196 C197 109.1(4) . . ?
C198 C197 C196 115.2(5) . . ?
N42 C198 C199 120.1(5) . . ?
N42 C198 C197 118.9(5) . . ?
C199 C198 C197 120.9(5) . . ?
C200 C199 C198 120.2(5) . . ?
C201 C200 C199 119.6(5) . . ?
C202 C201 C200 117.6(6) . . ?
N42 C202 C201 124.3(5) . . ?
N43 C211 C212 120.8(5) . . ?
N46 C212 C211 120.6(5) . . ?
N46 C213 C214 120.9(4) . . ?
N46 C213 C225 112.0(5) . . ?
C214 C213 C225 127.0(5) . . ?
N43 C214 C213 118.2(5) . . ?
N43 C214 C215 111.4(5) . . ?
C213 C214 C215 130.4(5) . . ?
N44 C215 O15 124.9(5) . . ?
N44 C215 C214 116.4(5) . . ?
O15 C215 C214 118.7(5) . . ?
N44 C216 C217 107.4(5) . . ?
C216 C217 C218 111.9(7) . . ?
C222 N45 C218 114.6(6) . . ?
C222 N45 Ni6 120.9(5) . . ?
C218 N45 Ni6 124.1(6) . . ?
N45 C218 C219 124.9(9) . . ?
N45 C218 C217 117.2(7) . . ?
C219 C218 C217 117.2(9) . . ?
C220 C219 C218 119.5(9) . . ?
C219 C220 C221 118.1(8) . . ?
C222 C221 C220 117.3(9) . . ?
N45 C222 C221 125.2(8) . . ?
N47 C225 O16 124.5(5) . . ?
N47 C225 C213 115.0(5) . . ?
O16 C225 C213 120.5(5) . . ?
N47 C226 C227 110.5(4) . . ?
C228 C227 C226 113.0(4) . . ?
N48 C228 C229 119.9(5) . . ?
N48 C228 C227 118.8(5) . . ?
C229 C228 C227 121.2(5) . . ?
C230 C229 C228 121.2(5) . . ?
C229 C230 C231 119.5(5) . . ?
C230 C231 C232 117.3(6) . . ?
N48 C232 C231 123.7(5) . . ?
F11 B1 F13 109.6(9) . . ?
F11 B1 F14 108.2(8) . . ?
F13 B1 F14 111.2(7) . . ?
F11 B1 F12 107.8(7) . . ?
F13 B1 F12 111.8(8) . . ?
F14 B1 F12 108.1(8) . . ?
F23 B2 F22 113.0(7) . . ?
F23 B2 F21 111.6(7) . . ?
F22 B2 F21 110.3(7) . . ?
F23 B2 F24 108.1(7) . . ?
F22 B2 F24 110.0(7) . . ?
F21 B2 F24 103.4(7) . . ?
F33 B3 F31 110.8(10) . . ?
F33 B3 F34 115.1(10) . . ?
F31 B3 F34 108.1(10) . . ?
F33 B3 F32 107.7(10) . . ?
F31 B3 F32 107.2(9) . . ?
F34 B3 F32 107.6(10) . . ?
F44 B4 F42 108.1(9) . . ?
F44 B4 F43 109.9(10) . . ?
F42 B4 F43 106.6(9) . . ?
F44 B4 F41 115.0(9) . . ?
F42 B4 F41 112.1(9) . . ?
F43 B4 F41 104.9(8) . . ?

loop_
_geom_bond_atom_site_label_1
_geom_bond_atom_site_label_2
_geom_bond_distance
_geom_bond_site_symmetry_2
_geom_bond_publ_flag
Ni1 N2 2.022(5) . ?
Ni1 N14 2.048(4) . ?
Ni1 N3 2.088(5) . ?
Ni1 N1 2.107(5) . ?
Ni1 N15 2.120(5) . ?
Ni1 N13 2.130(4) . ?
Ni2 N5 2.027(5) . ?
Ni2 N20 2.040(4) . ?
Ni2 N4 2.105(5) . ?
Ni2 N6 2.113(5) . ?
Ni2 N21 2.114(4) . ?
Ni2 N19 2.143(4) . ?
Ni3 N8 2.034(4) . ?
Ni3 N17 2.041(4) . ?
Ni3 N9 2.115(4) . ?
Ni3 N16 2.130(4) . ?
Ni3 N7 2.138(4) . ?
Ni3 N18 2.162(5) . ?
Ni4 N23 2.030(4) . ?
Ni4 N11 2.036(4) . ?
Ni4 N12 2.107(4) . ?
Ni4 N10 2.129(4) . ?
Ni4 N22 2.143(4) . ?
Ni4 N24 2.165(4) . ?
O1 C5 1.320(7) . ?
O2 C15 1.300(6) . ?
O3 C35 1.271(6) . ?
O4 C45 1.287(6) . ?
O5 C65 1.289(5) . ?
O6 C75 1.290(5) . ?
O7 C95 1.303(5) . ?
O8 C105 1.290(5) . ?
N1 C1 1.327(6) . ?
N1 C4 1.339(6) . ?
N2 C5 1.259(7) . ?
N2 C6 1.478(7) . ?
N3 C12 1.334(7) . ?
N3 C8 1.379(7) . ?
N4 C2 1.319(6) . ?
N4 C3 1.368(6) . ?
N5 C15 1.274(7) . ?
N5 C16 1.468(6) . ?
N6 C22 1.332(7) . ?
N6 C18 1.340(7) . ?
N7 C31 1.338(5) . ?
N7 C34 1.376(6) . ?
N8 C35 1.304(6) . ?
N8 C36 1.491(6) . ?
N9 C42 1.356(6) . ?
N9 C38 1.364(6) . ?
N10 C32 1.325(5) . ?
N10 C33 1.357(6) . ?
N11 C45 1.291(6) . ?
N11 C46 1.486(6) . ?
N12 C48 1.348(6) . ?
N12 C52 1.365(6) . ?
N13 C61 1.313(6) . ?
N13 C64 1.372(6) . ?
N14 C65 1.325(6) . ?
N14 C66 1.451(6) . ?
N15 C68 1.323(7) . ?
N15 C72 1.341(7) . ?
N16 C62 1.340(6) . ?
N16 C63 1.367(6) . ?
N17 C75 1.303(6) . ?
N17 C76 1.470(5) . ?
N18 C78 1.345(6) . ?
N18 C82 1.355(7) . ?
N19 C91 1.343(6) . ?
N19 C94 1.371(5) . ?
N20 C95 1.289(6) . ?
N20 C96 1.475(6) . ?
N21 C98 1.338(6) . ?
N21 C102 1.376(6) . ?
N22 C92 1.330(5) . ?
N22 C93 1.345(5) . ?
N23 C105 1.293(5) . ?
N23 C106 1.472(5) . ?
N24 C112 1.340(6) . ?
N24 C108 1.349(6) . ?
C1 C2 1.370(7) . ?
C3 C4 1.404(7) . ?
C3 C15 1.552(8) . ?
C4 C5 1.574(7) . ?
C6 C7 1.528(8) . ?
C7 C8 1.505(9) . ?
C8 C9 1.379(9) . ?
C9 C10 1.363(9) . ?
C10 C11 1.409(9) . ?
C11 C12 1.367(8) . ?
C16 C17 1.516(7) . ?
C17 C18 1.516(8) . ?
C18 C19 1.404(9) . ?
C19 C20 1.384(10) . ?
C20 C21 1.351(9) . ?
C21 C22 1.391(8) . ?
C31 C32 1.379(6) . ?
C33 C34 1.398(7) . ?
C33 C45 1.511(7) . ?
C34 C35 1.505(7) . ?
C36 C37 1.509(7) . ?
C37 C38 1.521(8) . ?
C38 C39 1.389(7) . ?
C39 C40 1.377(7) . ?
C40 C41 1.414(7) . ?
C41 C42 1.391(7) . ?
C46 C47 1.540(7) . ?
C47 C48 1.492(7) . ?
C48 C49 1.414(7) . ?
C49 C50 1.405(7) . ?
C50 C51 1.369(7) . ?
C51 C52 1.385(7) . ?
C61 C62 1.379(7) . ?
C63 C64 1.417(7) . ?
C63 C75 1.513(6) . ?
C64 C65 1.474(7) . ?
C66 C67 1.551(7) . ?
C67 C68 1.506(8) . ?
C68 C69 1.398(8) . ?
C69 C70 1.414(8) . ?
C70 C71 1.396(8) . ?
C71 C72 1.332(8) . ?
C76 C77 1.514(6) . ?
C77 C78 1.512(7) . ?
C78 C79 1.396(8) . ?
C79 C80 1.364(9) . ?
C80 C81 1.355(9) . ?
C81 C82 1.418(8) . ?
C91 C92 1.377(6) . ?
C93 C94 1.402(6) . ?
C93 C105 1.519(6) . ?
C94 C95 1.492(7) . ?
C96 C97 1.525(6) . ?
C97 C98 1.503(7) . ?
C98 C99 1.417(7) . ?
C99 C100 1.377(7) . ?
C100 C101 1.374(8) . ?
C101 C102 1.405(8) . ?
C106 C107 1.504(6) . ?
C107 C108 1.484(7) . ?
C108 C109 1.407(8) . ?
C109 C110 1.407(9) . ?
C110 C111 1.359(9) . ?
C111 C112 1.372(8) . ?
Ni5 N26 2.016(5) . ?
Ni5 N38 2.034(4) . ?
Ni5 N27 2.116(6) . ?
Ni5 N39 2.122(5) . ?
Ni5 N25 2.141(5) . ?
Ni5 N37 2.148(4) . ?
Ni6 N44 2.019(4) . ?
Ni6 N29 2.029(5) . ?
Ni6 N45 2.117(5) . ?
Ni6 N28 2.118(5) . ?
Ni6 N30 2.123(8) . ?
Ni6 N43 2.135(4) . ?
Ni7 N32 2.035(5) . ?
Ni7 N41 2.043(4) . ?
Ni7 N33 2.104(5) . ?
Ni7 N42 2.123(4) . ?
Ni7 N31 2.136(4) . ?
Ni7 N40 2.174(4) . ?
Ni8 N35 2.026(4) . ?
Ni8 N47 2.045(4) . ?
Ni8 N34 2.118(4) . ?
Ni8 N48 2.123(4) . ?
Ni8 N36 2.132(5) . ?
Ni8 N46 2.153(4) . ?
O9 C125 1.333(7) . ?
O10 C135 1.300(6) . ?
O11 C155 1.284(6) . ?
O12 C165 1.294(5) . ?
O13 C185 1.276(6) . ?
O14 C195 1.310(5) . ?
O15 C215 1.294(6) . ?
O16 C225 1.296(6) . ?
N25 C121 1.354(7) . ?
N25 C124 1.370(7) . ?
N26 C125 1.274(7) . ?
N26 C126 1.450(7) . ?
N28 C122 1.346(6) . ?
N28 C123 1.364(6) . ?
N29 C135 1.280(7) . ?
N29 C136 1.460(7) . ?
N31 C151 1.325(6) . ?
N31 C154 1.358(6) . ?
N32 C155 1.290(7) . ?
N32 C156 1.479(6) . ?
N33 C162 1.348(7) . ?
N33 C158 1.356(7) . ?
N34 C152 1.328(6) . ?
N34 C153 1.353(6) . ?
N35 C165 1.296(7) . ?
N35 C166 1.461(6) . ?
N36 C172 1.345(7) . ?
N36 C168 1.350(7) . ?
N37 C181 1.306(6) . ?
N37 C184 1.367(6) . ?
N38 C185 1.304(6) . ?
N38 C186 1.467(6) . ?
N40 C182 1.315(6) . ?
N40 C183 1.346(6) . ?
N41 C195 1.280(6) . ?
N41 C196 1.480(5) . ?
N42 C202 1.350(6) . ?
N42 C198 1.361(6) . ?
N43 C211 1.332(6) . ?
N43 C214 1.353(6) . ?
N44 C215 1.285(7) . ?
N44 C216 1.466(6) . ?
N46 C212 1.306(6) . ?
N46 C213 1.343(6) . ?
N47 C225 1.277(6) . ?
N47 C226 1.484(5) . ?
N48 C232 1.335(6) . ?
N48 C228 1.351(6) . ?
C121 C122 1.372(8) . ?
C123 C124 1.390(8) . ?
C123 C135 1.507(8) . ?
C124 C125 1.522(8) . ?
C126 C127 1.521(8) . ?
C127 C128 1.533(10) . ?
N27 C132 1.355(8) . ?
N27 C128 1.359(8) . ?
C128 C129 1.391(11) . ?
C129 C130 1.378(12) . ?
C130 C131 1.375(11) . ?
C131 C132 1.369(10) . ?
C136 C137 1.537(10) . ?
C137 C138 1.443(13) . ?
N30 C138 1.339(11) . ?
N30 C142 1.366(12) . ?
C138 C139 1.423(16) . ?
C139 C140 1.43(2) . ?
C140 C141 1.404(18) . ?
C141 C142 1.386(15) . ?
C151 C152 1.381(7) . ?
C153 C154 1.398(7) . ?
C153 C165 1.511(7) . ?
C154 C155 1.531(7) . ?
C156 C157 1.500(7) . ?
C157 C158 1.499(8) . ?
C158 C159 1.418(9) . ?
C159 C160 1.367(10) . ?
C160 C161 1.370(10) . ?
C161 C162 1.375(8) . ?
C166 C167 1.515(7) . ?
C167 C168 1.477(8) . ?
C168 C169 1.406(8) . ?
C169 C170 1.380(9) . ?
C170 C171 1.390(8) . ?
C171 C172 1.377(8) . ?
C181 C182 1.408(7) . ?
C183 C184 1.410(6) . ?
C183 C195 1.493(6) . ?
C184 C185 1.503(7) . ?
C186 C187 1.560(8) . ?
C187 C188 1.460(9) . ?
N39 C188 1.330(8) . ?
N39 C192 1.331(8) . ?
C188 C189 1.435(9) . ?
C189 C190 1.387(12) . ?
C190 C191 1.381(12) . ?
C191 C192 1.368(10) . ?
C196 C197 1.529(6) . ?
C197 C198 1.490(7) . ?
C198 C199 1.396(7) . ?
C199 C200 1.383(7) . ?
C200 C201 1.380(7) . ?
C201 C202 1.374(7) . ?
C211 C212 1.413(7) . ?
C213 C214 1.429(7) . ?
C213 C225 1.530(6) . ?
C214 C215 1.503(7) . ?
C216 C217 1.566(8) . ?
C217 C218 1.567(11) . ?
N45 C222 1.301(8) . ?
N45 C218 1.315(9) . ?
C218 C219 1.372(10) . ?
C219 C220 1.312(11) . ?
C220 C221 1.385(11) . ?
C221 C222 1.375(9) . ?
C226 C227 1.533(7) . ?
C227 C228 1.508(7) . ?
C228 C229 1.395(7) . ?
C229 C230 1.343(7) . ?
C230 C231 1.383(7) . ?
C231 C232 1.389(7) . ?
B1 F11 1.341(8) . ?
B1 F13 1.354(10) . ?
B1 F14 1.393(10) . ?
B1 F12 1.406(10) . ?
B2 F23 1.330(8) . ?
B2 F22 1.335(8) . ?
B2 F21 1.349(9) . ?
B2 F24 1.368(9) . ?
B3 F33 1.316(13) . ?
B3 F31 1.331(10) . ?
B3 F34 1.378(12) . ?
B3 F32 1.401(11) . ?
B4 F44 1.303(11) . ?
B4 F42 1.334(11) . ?
B4 F43 1.361(10) . ?
B4 F41 1.377(10) . ?

loop_
_geom_torsion_atom_site_label_1
_geom_torsion_atom_site_label_2
_geom_torsion_atom_site_label_3
_geom_torsion_atom_site_label_4
_geom_torsion
_geom_torsion_site_symmetry_1
_geom_torsion_site_symmetry_2
_geom_torsion_site_symmetry_3
_geom_torsion_site_symmetry_4
_geom_torsion_publ_flag
N2 Ni1 N1 C1 173.8(4) . . . . ?
N14 Ni1 N1 C1 -16.3(4) . . . . ?
N3 Ni1 N1 C1 -171.1(9) . . . . ?
N15 Ni1 N1 C1 75.9(4) . . . . ?
N13 Ni1 N1 C1 -93.2(4) . . . . ?
N2 Ni1 N1 C4 -2.5(4) . . . . ?
N14 Ni1 N1 C4 167.5(4) . . . . ?
N3 Ni1 N1 C4 12.6(12) . . . . ?
N15 Ni1 N1 C4 -100.4(4) . . . . ?
N13 Ni1 N1 C4 90.5(4) . . . . ?
N14 Ni1 N2 C5 -36.9(11) . . . . ?
N3 Ni1 N2 C5 -169.2(5) . . . . ?
N1 Ni1 N2 C5 8.0(5) . . . . ?
N15 Ni1 N2 C5 92.7(5) . . . . ?
N13 Ni1 N2 C5 -78.4(5) . . . . ?
N14 Ni1 N2 C6 136.1(8) . . . . ?
N3 Ni1 N2 C6 3.8(5) . . . . ?
N1 Ni1 N2 C6 -179.0(5) . . . . ?
N15 Ni1 N2 C6 -94.3(5) . . . . ?
N13 Ni1 N2 C6 94.6(5) . . . . ?
N2 Ni1 N3 C12 151.9(5) . . . . ?
N14 Ni1 N3 C12 -17.5(5) . . . . ?
N1 Ni1 N3 C12 137.2(9) . . . . ?
N15 Ni1 N3 C12 -110.8(5) . . . . ?
N13 Ni1 N3 C12 59.6(5) . . . . ?
N2 Ni1 N3 C8 -25.5(5) . . . . ?
N14 Ni1 N3 C8 165.1(5) . . . . ?
N1 Ni1 N3 C8 -40.2(12) . . . . ?
N15 Ni1 N3 C8 71.8(5) . . . . ?
N13 Ni1 N3 C8 -117.8(5) . . . . ?
N5 Ni2 N4 C2 -174.9(4) . . . . ?
N20 Ni2 N4 C2 14.7(4) . . . . ?
N6 Ni2 N4 C2 166.6(7) . . . . ?
N21 Ni2 N4 C2 -76.4(4) . . . . ?
N19 Ni2 N4 C2 90.6(4) . . . . ?
N5 Ni2 N4 C3 6.6(3) . . . . ?
N20 Ni2 N4 C3 -163.7(4) . . . . ?
N6 Ni2 N4 C3 -11.9(10) . . . . ?
N21 Ni2 N4 C3 105.1(4) . . . . ?
N19 Ni2 N4 C3 -87.9(4) . . . . ?
N20 Ni2 N5 C15 32.1(11) . . . . ?
N4 Ni2 N5 C15 -10.7(5) . . . . ?
N6 Ni2 N5 C15 165.4(5) . . . . ?
N21 Ni2 N5 C15 -98.1(5) . . . . ?
N19 Ni2 N5 C15 74.5(5) . . . . ?
N20 Ni2 N5 C16 -140.0(7) . . . . ?
N4 Ni2 N5 C16 177.2(5) . . . . ?
N6 Ni2 N5 C16 -6.6(5) . . . . ?
N21 Ni2 N5 C16 89.9(5) . . . . ?
N19 Ni2 N5 C16 -97.6(4) . . . . ?
N5 Ni2 N6 C22 -151.3(4) . . . . ?
N20 Ni2 N6 C22 18.3(4) . . . . ?
N4 Ni2 N6 C22 -133.2(8) . . . . ?
N21 Ni2 N6 C22 110.4(4) . . . . ?
N19 Ni2 N6 C22 -57.7(4) . . . . ?
N5 Ni2 N6 C18 24.5(5) . . . . ?
N20 Ni2 N6 C18 -165.9(5) . . . . ?
N4 Ni2 N6 C18 42.7(11) . . . . ?
N21 Ni2 N6 C18 -73.7(5) . . . . ?
N19 Ni2 N6 C18 118.1(5) . . . . ?
N8 Ni3 N7 C31 -173.6(4) . . . . ?
N17 Ni3 N7 C31 14.2(4) . . . . ?
N9 Ni3 N7 C31 149.1(6) . . . . ?
N16 Ni3 N7 C31 90.7(4) . . . . ?
N18 Ni3 N7 C31 -76.2(4) . . . . ?
N8 Ni3 N7 C34 6.3(4) . . . . ?
N17 Ni3 N7 C34 -165.9(4) . . . . ?
N9 Ni3 N7 C34 -31.0(9) . . . . ?
N16 Ni3 N7 C34 -89.5(4) . . . . ?
N18 Ni3 N7 C34 103.6(4) . . . . ?
N17 Ni3 N8 C35 28.0(11) . . . . ?
N9 Ni3 N8 C35 162.3(5) . . . . ?
N16 Ni3 N8 C35 75.5(5) . . . . ?
N7 Ni3 N8 C35 -9.1(5) . . . . ?
N18 Ni3 N8 C35 -94.8(5) . . . . ?
N17 Ni3 N8 C36 -151.5(7) . . . . ?
N9 Ni3 N8 C36 -17.2(5) . . . . ?
N16 Ni3 N8 C36 -103.9(5) . . . . ?
N7 Ni3 N8 C36 171.5(5) . . . . ?
N18 Ni3 N8 C36 85.7(5) . . . . ?
N8 Ni3 N9 C42 -145.0(4) . . . . ?
N17 Ni3 N9 C42 25.6(4) . . . . ?
N16 Ni3 N9 C42 -50.6(4) . . . . ?
N7 Ni3 N9 C42 -109.0(7) . . . . ?
N18 Ni3 N9 C42 117.7(4) . . . . ?
N8 Ni3 N9 C38 16.5(4) . . . . ?
N17 Ni3 N9 C38 -172.8(4) . . . . ?
N16 Ni3 N9 C38 110.9(4) . . . . ?
N7 Ni3 N9 C38 52.5(9) . . . . ?
N18 Ni3 N9 C38 -80.8(4) . . . . ?
N23 Ni4 N10 C32 -14.9(4) . . . . ?
N11 Ni4 N10 C32 174.7(4) . . . . ?
N12 Ni4 N10 C32 -156.5(7) . . . . ?
N22 Ni4 N10 C32 -91.3(4) . . . . ?
N24 Ni4 N10 C32 76.5(4) . . . . ?
N23 Ni4 N10 C33 166.3(3) . . . . ?
N11 Ni4 N10 C33 -4.1(3) . . . . ?
N12 Ni4 N10 C33 24.6(10) . . . . ?
N22 Ni4 N10 C33 89.9(4) . . . . ?
N24 Ni4 N10 C33 -102.4(4) . . . . ?
N23 Ni4 N11 C45 -36.8(9) . . . . ?
N12 Ni4 N11 C45 -167.1(4) . . . . ?
N10 Ni4 N11 C45 7.3(4) . . . . ?
N22 Ni4 N11 C45 -78.8(5) . . . . ?
N24 Ni4 N11 C45 91.0(5) . . . . ?
N23 Ni4 N11 C46 139.8(6) . . . . ?
N12 Ni4 N11 C46 9.4(4) . . . . ?
N10 Ni4 N11 C46 -176.2(4) . . . . ?
N22 Ni4 N11 C46 97.7(4) . . . . ?
N24 Ni4 N11 C46 -92.5(4) . . . . ?
N23 Ni4 N12 C48 171.3(4) . . . . ?
N11 Ni4 N12 C48 -19.3(4) . . . . ?
N10 Ni4 N12 C48 -47.3(10) . . . . ?
N22 Ni4 N12 C48 -112.4(4) . . . . ?
N24 Ni4 N12 C48 78.4(4) . . . . ?
N23 Ni4 N12 C52 -22.8(4) . . . . ?
N11 Ni4 N12 C52 146.6(4) . . . . ?
N10 Ni4 N12 C52 118.7(8) . . . . ?
N22 Ni4 N12 C52 53.5(4) . . . . ?
N24 Ni4 N12 C52 -115.7(4) . . . . ?
N2 Ni1 N13 C61 -16.2(5) . . . . ?
N14 Ni1 N13 C61 173.4(5) . . . . ?
N3 Ni1 N13 C61 76.2(5) . . . . ?
N1 Ni1 N13 C61 -93.4(5) . . . . ?
N15 Ni1 N13 C61 -152.2(9) . . . . ?
N2 Ni1 N13 C64 164.6(4) . . . . ?
N14 Ni1 N13 C64 -5.7(3) . . . . ?
N3 Ni1 N13 C64 -103.0(4) . . . . ?
N1 Ni1 N13 C64 87.4(4) . . . . ?
N15 Ni1 N13 C64 28.7(11) . . . . ?
N2 Ni1 N14 C65 -30.9(10) . . . . ?
N3 Ni1 N14 C65 100.9(4) . . . . ?
N1 Ni1 N14 C65 -74.5(4) . . . . ?
N15 Ni1 N14 C65 -161.0(4) . . . . ?
N13 Ni1 N14 C65 11.8(4) . . . . ?
N2 Ni1 N14 C66 138.5(8) . . . . ?
N3 Ni1 N14 C66 -89.6(5) . . . . ?
N1 Ni1 N14 C66 94.9(4) . . . . ?
N15 Ni1 N14 C66 8.5(5) . . . . ?
N13 Ni1 N14 C66 -178.7(5) . . . . ?
N2 Ni1 N15 C68 171.0(5) . . . . ?
N14 Ni1 N15 C68 -20.0(5) . . . . ?
N3 Ni1 N15 C68 77.6(5) . . . . ?
N1 Ni1 N15 C68 -112.3(5) . . . . ?
N13 Ni1 N15 C68 -53.5(12) . . . . ?
N2 Ni1 N15 C72 -19.3(5) . . . . ?
N14 Ni1 N15 C72 149.7(5) . . . . ?
N3 Ni1 N15 C72 -112.6(5) . . . . ?
N1 Ni1 N15 C72 57.5(5) . . . . ?
N13 Ni1 N15 C72 116.3(9) . . . . ?
N8 Ni3 N16 C62 18.9(4) . . . . ?
N17 Ni3 N16 C62 -170.9(4) . . . . ?
N9 Ni3 N16 C62 -73.5(4) . . . . ?
N7 Ni3 N16 C62 94.3(4) . . . . ?
N18 Ni3 N16 C62 157.6(6) . . . . ?
N8 Ni3 N16 C63 -163.4(3) . . . . ?
N17 Ni3 N16 C63 6.8(3) . . . . ?
N9 Ni3 N16 C63 104.2(3) . . . . ?
N7 Ni3 N16 C63 -88.0(3) . . . . ?
N18 Ni3 N16 C63 -24.7(8) . . . . ?
N8 Ni3 N17 C75 36.9(10) . . . . ?
N9 Ni3 N17 C75 -97.1(4) . . . . ?
N16 Ni3 N17 C75 -12.2(3) . . . . ?
N7 Ni3 N17 C75 72.7(4) . . . . ?
N18 Ni3 N17 C75 160.2(4) . . . . ?
N8 Ni3 N17 C76 -138.3(7) . . . . ?
N9 Ni3 N17 C76 87.7(4) . . . . ?
N16 Ni3 N17 C76 172.7(4) . . . . ?
N7 Ni3 N17 C76 -102.5(4) . . . . ?
N18 Ni3 N17 C76 -14.9(4) . . . . ?
N8 Ni3 N18 C78 -177.5(4) . . . . ?
N17 Ni3 N18 C78 13.4(4) . . . . ?
N9 Ni3 N18 C78 -83.3(4) . . . . ?
N16 Ni3 N18 C78 44.0(9) . . . . ?
N7 Ni3 N18 C78 107.1(4) . . . . ?
N8 Ni3 N18 C82 25.9(4) . . . . ?
N17 Ni3 N18 C82 -143.2(4) . . . . ?
N9 Ni3 N18 C82 120.0(4) . . . . ?
N16 Ni3 N18 C82 -112.7(7) . . . . ?
N7 Ni3 N18 C82 -49.6(4) . . . . ?
N5 Ni2 N19 C91 14.8(5) . . . . ?
N20 Ni2 N19 C91 -175.0(5) . . . . ?
N4 Ni2 N19 C91 91.9(4) . . . . ?
N6 Ni2 N19 C91 -76.2(4) . . . . ?
N21 Ni2 N19 C91 162.3(7) . . . . ?
N5 Ni2 N19 C94 -163.4(4) . . . . ?
N20 Ni2 N19 C94 6.8(3) . . . . ?
N4 Ni2 N19 C94 -86.3(4) . . . . ?
N6 Ni2 N19 C94 105.6(4) . . . . ?
N21 Ni2 N19 C94 -15.9(9) . . . . ?
N5 Ni2 N20 C95 31.3(10) . . . . ?
N4 Ni2 N20 C95 72.9(4) . . . . ?
N6 Ni2 N20 C95 -101.3(4) . . . . ?
N21 Ni2 N20 C95 162.1(4) . . . . ?
N19 Ni2 N20 C95 -12.6(4) . . . . ?
N5 Ni2 N20 C96 -138.1(7) . . . . ?
N4 Ni2 N20 C96 -96.6(4) . . . . ?
N6 Ni2 N20 C96 89.2(4) . . . . ?
N21 Ni2 N20 C96 -7.3(4) . . . . ?
N19 Ni2 N20 C96 178.0(4) . . . . ?
N5 Ni2 N21 C98 -171.8(5) . . . . ?
N20 Ni2 N21 C98 19.0(5) . . . . ?
N4 Ni2 N21 C98 111.1(5) . . . . ?
N6 Ni2 N21 C98 -79.9(5) . . . . ?
N19 Ni2 N21 C98 41.1(10) . . . . ?
N5 Ni2 N21 C102 19.5(4) . . . . ?
N20 Ni2 N21 C102 -149.6(4) . . . . ?
N4 Ni2 N21 C102 -57.6(4) . . . . ?
N6 Ni2 N21 C102 111.5(4) . . . . ?
N19 Ni2 N21 C102 -127.6(7) . . . . ?
N23 Ni4 N22 C92 171.3(4) . . . . ?
N11 Ni4 N22 C92 -18.2(4) . . . . ?
N12 Ni4 N22 C92 74.8(4) . . . . ?
N10 Ni4 N22 C92 -94.5(4) . . . . ?
N24 Ni4 N22 C92 -153.2(6) . . . . ?
N23 Ni4 N22 C93 -6.0(3) . . . . ?
N11 Ni4 N22 C93 164.5(3) . . . . ?
N12 Ni4 N22 C93 -102.5(3) . . . . ?
N10 Ni4 N22 C93 88.1(3) . . . . ?
N24 Ni4 N22 C93 29.5(8) . . . . ?
N11 Ni4 N23 C105 -30.3(9) . . . . ?
N12 Ni4 N23 C105 99.7(4) . . . . ?
N10 Ni4 N23 C105 -73.0(4) . . . . ?
N22 Ni4 N23 C105 13.1(4) . . . . ?
N24 Ni4 N23 C105 -158.6(4) . . . . ?
N11 Ni4 N23 C106 141.5(6) . . . . ?
N12 Ni4 N23 C106 -88.5(4) . . . . ?
N10 Ni4 N23 C106 98.9(4) . . . . ?
N22 Ni4 N23 C106 -175.1(4) . . . . ?
N24 Ni4 N23 C106 13.2(4) . . . . ?
N23 Ni4 N24 C112 142.7(4) . . . . ?
N11 Ni4 N24 C112 -26.4(4) . . . . ?
N12 Ni4 N24 C112 -121.0(4) . . . . ?
N10 Ni4 N24 C112 49.5(4) . . . . ?
N22 Ni4 N24 C112 108.3(7) . . . . ?
N23 Ni4 N24 C108 -12.2(4) . . . . ?
N11 Ni4 N24 C108 178.7(4) . . . . ?
N12 Ni4 N24 C108 84.1(4) . . . . ?
N10 Ni4 N24 C108 -105.4(4) . . . . ?
N22 Ni4 N24 C108 -46.6(9) . . . . ?
C4 N1 C1 C2 0.4(8) . . . . ?
Ni1 N1 C1 C2 -175.7(4) . . . . ?
C3 N4 C2 C1 -1.0(8) . . . . ?
Ni2 N4 C2 C1 -179.4(4) . . . . ?
N1 C1 C2 N4 0.3(8) . . . . ?
C2 N4 C3 C4 0.8(7) . . . . ?
Ni2 N4 C3 C4 179.3(4) . . . . ?
C2 N4 C3 C15 178.8(4) . . . . ?
Ni2 N4 C3 C15 -2.6(5) . . . . ?
C1 N1 C4 C3 -0.6(7) . . . . ?
Ni1 N1 C4 C3 175.9(4) . . . . ?
C1 N1 C4 C5 -178.4(4) . . . . ?
Ni1 N1 C4 C5 -1.9(5) . . . . ?
N4 C3 C4 N1 0.0(8) . . . . ?
C15 C3 C4 N1 -177.6(5) . . . . ?
N4 C3 C4 C5 177.4(5) . . . . ?
C15 C3 C4 C5 -0.2(9) . . . . ?
C6 N2 C5 O1 -3.3(10) . . . . ?
Ni1 N2 C5 O1 170.3(4) . . . . ?
C6 N2 C5 C4 175.3(5) . . . . ?
Ni1 N2 C5 C4 -11.2(7) . . . . ?
N1 C4 C5 N2 8.2(7) . . . . ?
C3 C4 C5 N2 -169.4(6) . . . . ?
N1 C4 C5 O1 -173.0(5) . . . . ?
C3 C4 C5 O1 9.4(8) . . . . ?
C5 N2 C6 C7 -148.9(6) . . . . ?
Ni1 N2 C6 C7 37.7(7) . . . . ?
N2 C6 C7 C8 -73.1(8) . . . . ?
C12 N3 C8 C9 2.5(10) . . . . ?
Ni1 N3 C8 C9 -180.0(5) . . . . ?
C12 N3 C8 C7 -175.8(6) . . . . ?
Ni1 N3 C8 C7 1.7(9) . . . . ?
C6 C7 C8 N3 53.0(9) . . . . ?
C6 C7 C8 C9 -125.3(7) . . . . ?
N3 C8 C9 C10 -1.6(12) . . . . ?
C7 C8 C9 C10 176.6(8) . . . . ?
C8 C9 C10 C11 -0.1(13) . . . . ?
C9 C10 C11 C12 0.9(11) . . . . ?
C8 N3 C12 C11 -1.8(11) . . . . ?
Ni1 N3 C12 C11 -179.4(6) . . . . ?
C10 C11 C12 N3 0.1(11) . . . . ?
C16 N5 C15 O2 4.7(9) . . . . ?
Ni2 N5 C15 O2 -168.1(4) . . . . ?
C16 N5 C15 C3 -174.7(4) . . . . ?
Ni2 N5 C15 C3 12.5(7) . . . . ?
N4 C3 C15 N5 -6.1(7) . . . . ?
C4 C3 C15 N5 171.7(6) . . . . ?
N4 C3 C15 O2 174.5(4) . . . . ?
C4 C3 C15 O2 -7.8(8) . . . . ?
C15 N5 C16 C17 153.6(5) . . . . ?
Ni2 N5 C16 C17 -34.1(7) . . . . ?
N5 C16 C17 C18 72.3(7) . . . . ?
C22 N6 C18 C19 0.6(9) . . . . ?
Ni2 N6 C18 C19 -175.1(5) . . . . ?
C22 N6 C18 C17 177.7(5) . . . . ?
Ni2 N6 C18 C17 2.0(8) . . . . ?
C16 C17 C18 N6 -57.0(8) . . . . ?
C16 C17 C18 C19 120.1(7) . . . . ?
N6 C18 C19 C20 -3.6(10) . . . . ?
C17 C18 C19 C20 179.3(7) . . . . ?
C18 C19 C20 C21 4.6(12) . . . . ?
C19 C20 C21 C22 -2.5(12) . . . . ?
C18 N6 C22 C21 1.6(9) . . . . ?
Ni2 N6 C22 C21 177.6(5) . . . . ?
C20 C21 C22 N6 -0.7(10) . . . . ?
C34 N7 C31 C32 1.1(7) . . . . ?
Ni3 N7 C31 C32 -179.0(3) . . . . ?
C33 N10 C32 C31 -0.6(7) . . . . ?
Ni4 N10 C32 C31 -179.4(3) . . . . ?
N7 C31 C32 N10 0.3(7) . . . . ?
C32 N10 C33 C34 -0.5(7) . . . . ?
Ni4 N10 C33 C34 178.4(4) . . . . ?
C32 N10 C33 C45 -177.8(4) . . . . ?
Ni4 N10 C33 C45 1.1(6) . . . . ?
C31 N7 C34 C33 -2.2(7) . . . . ?
Ni3 N7 C34 C33 177.9(4) . . . . ?
C31 N7 C34 C35 176.5(5) . . . . ?
Ni3 N7 C34 C35 -3.4(6) . . . . ?
N10 C33 C34 N7 2.0(8) . . . . ?
C45 C33 C34 N7 178.8(5) . . . . ?
N10 C33 C34 C35 -176.6(5) . . . . ?
C45 C33 C34 C35 0.3(10) . . . . ?
C36 N8 C35 O3 5.3(11) . . . . ?
Ni3 N8 C35 O3 -174.2(6) . . . . ?
C36 N8 C35 C34 -170.5(5) . . . . ?
Ni3 N8 C35 C34 10.0(8) . . . . ?
N7 C34 C35 O3 -179.7(6) . . . . ?
C33 C34 C35 O3 -1.1(11) . . . . ?
N7 C34 C35 N8 -3.8(8) . . . . ?
C33 C34 C35 N8 174.8(6) . . . . ?
C35 N8 C36 C37 162.6(6) . . . . ?
Ni3 N8 C36 C37 -17.9(8) . . . . ?
N8 C36 C37 C38 67.4(8) . . . . ?
C42 N9 C38 C39 2.6(8) . . . . ?
Ni3 N9 C38 C39 -159.2(4) . . . . ?
C42 N9 C38 C37 -178.1(5) . . . . ?
Ni3 N9 C38 C37 20.1(7) . . . . ?
C36 C37 C38 N9 -71.1(7) . . . . ?
C36 C37 C38 C39 108.3(7) . . . . ?
N9 C38 C39 C40 -2.1(9) . . . . ?
C37 C38 C39 C40 178.6(6) . . . . ?
C38 C39 C40 C41 0.9(9) . . . . ?
C39 C40 C41 C42 -0.4(9) . . . . ?
C38 N9 C42 C41 -2.1(8) . . . . ?
Ni3 N9 C42 C41 160.3(5) . . . . ?
C40 C41 C42 N9 1.0(9) . . . . ?
C46 N11 C45 O4 -5.0(9) . . . . ?
Ni4 N11 C45 O4 171.7(4) . . . . ?
C46 N11 C45 C33 174.4(5) . . . . ?
Ni4 N11 C45 C33 -8.9(7) . . . . ?
N10 C33 C45 O4 -175.8(5) . . . . ?
C34 C33 C45 O4 7.2(9) . . . . ?
N10 C33 C45 N11 4.8(7) . . . . ?
C34 C33 C45 N11 -172.3(5) . . . . ?
C45 N11 C46 C47 -154.9(5) . . . . ?
Ni4 N11 C46 C47 28.5(6) . . . . ?
N11 C46 C47 C48 -72.8(6) . . . . ?
C52 N12 C48 C49 -0.2(8) . . . . ?
Ni4 N12 C48 C49 165.9(4) . . . . ?
C52 N12 C48 C47 -178.8(5) . . . . ?
Ni4 N12 C48 C47 -12.7(7) . . . . ?
C46 C47 C48 N12 65.5(7) . . . . ?
C46 C47 C48 C49 -113.1(6) . . . . ?
N12 C48 C49 C50 1.4(8) . . . . ?
C47 C48 C49 C50 179.9(5) . . . . ?
C48 C49 C50 C51 -2.4(9) . . . . ?
C49 C50 C51 C52 2.2(9) . . . . ?
C48 N12 C52 C51 0.0(8) . . . . ?
Ni4 N12 C52 C51 -166.7(4) . . . . ?
C50 C51 C52 N12 -1.0(9) . . . . ?
C64 N13 C61 C62 0.2(9) . . . . ?
Ni1 N13 C61 C62 -178.9(4) . . . . ?
C63 N16 C62 C61 -3.0(8) . . . . ?
Ni3 N16 C62 C61 174.6(4) . . . . ?
N13 C61 C62 N16 1.9(9) . . . . ?
C62 N16 C63 C64 2.2(7) . . . . ?
Ni3 N16 C63 C64 -175.7(4) . . . . ?
C62 N16 C63 C75 176.4(4) . . . . ?
Ni3 N16 C63 C75 -1.5(5) . . . . ?
C61 N13 C64 C63 -1.0(7) . . . . ?
Ni1 N13 C64 C63 178.2(4) . . . . ?
C61 N13 C64 C65 -179.4(5) . . . . ?
Ni1 N13 C64 C65 -0.2(6) . . . . ?
N16 C63 C64 N13 -0.2(7) . . . . ?
C75 C63 C64 N13 -173.4(4) . . . . ?
N16 C63 C64 C65 178.0(5) . . . . ?
C75 C63 C64 C65 4.7(9) . . . . ?
C66 N14 C65 O5 -5.1(8) . . . . ?
Ni1 N14 C65 O5 165.4(4) . . . . ?
C66 N14 C65 C64 173.9(5) . . . . ?
Ni1 N14 C65 C64 -15.6(6) . . . . ?
N13 C64 C65 O5 -170.9(4) . . . . ?
C63 C64 C65 O5 10.8(9) . . . . ?
N13 C64 C65 N14 10.0(7) . . . . ?
C63 C64 C65 N14 -168.2(5) . . . . ?
C65 N14 C66 C67 -161.4(5) . . . . ?
Ni1 N14 C66 C67 29.0(6) . . . . ?
N14 C66 C67 C68 -69.4(7) . . . . ?
C72 N15 C68 C69 -1.6(9) . . . . ?
Ni1 N15 C68 C69 168.3(4) . . . . ?
C72 N15 C68 C67 -179.8(5) . . . . ?
Ni1 N15 C68 C67 -10.0(8) . . . . ?
C66 C67 C68 N15 62.0(8) . . . . ?
C66 C67 C68 C69 -116.4(6) . . . . ?
N15 C68 C69 C70 -0.2(9) . . . . ?
C67 C68 C69 C70 178.1(6) . . . . ?
C68 C69 C70 C71 1.4(10) . . . . ?
C69 C70 C71 C72 -0.7(10) . . . . ?
C70 C71 C72 N15 -1.2(11) . . . . ?
C68 N15 C72 C71 2.4(10) . . . . ?
Ni1 N15 C72 C71 -167.6(5) . . . . ?
C76 N17 C75 O6 10.7(7) . . . . ?
Ni3 N17 C75 O6 -165.1(4) . . . . ?
C76 N17 C75 C63 -169.1(4) . . . . ?
Ni3 N17 C75 C63 15.2(6) . . . . ?
N16 C63 C75 O6 171.7(4) . . . . ?
C64 C63 C75 O6 -14.6(8) . . . . ?
N16 C63 C75 N17 -8.5(6) . . . . ?
C64 C63 C75 N17 165.2(5) . . . . ?
C75 N17 C76 C77 164.6(4) . . . . ?
Ni3 N17 C76 C77 -20.0(6) . . . . ?
N17 C76 C77 C78 69.0(6) . . . . ?
C82 N18 C78 C79 2.9(8) . . . . ?
Ni3 N18 C78 C79 -153.8(4) . . . . ?
C82 N18 C78 C77 -179.1(5) . . . . ?
Ni3 N18 C78 C77 24.2(6) . . . . ?
C76 C77 C78 N18 -74.4(6) . . . . ?
C76 C77 C78 C79 103.6(6) . . . . ?
N18 C78 C79 C80 0.1(10) . . . . ?
C77 C78 C79 C80 -177.8(6) . . . . ?
C78 C79 C80 C81 -1.8(11) . . . . ?
C79 C80 C81 C82 0.5(11) . . . . ?
C78 N18 C82 C81 -4.2(8) . . . . ?
Ni3 N18 C82 C81 153.4(5) . . . . ?
C80 C81 C82 N18 2.6(10) . . . . ?
C94 N19 C91 C92 -1.8(8) . . . . ?
Ni2 N19 C91 C92 -179.9(4) . . . . ?
C93 N22 C92 C91 4.4(8) . . . . ?
Ni4 N22 C92 C91 -172.8(4) . . . . ?
N19 C91 C92 N22 -2.0(8) . . . . ?
C92 N22 C93 C94 -3.0(7) . . . . ?
Ni4 N22 C93 C94 174.6(4) . . . . ?
C92 N22 C93 C105 -178.2(4) . . . . ?
Ni4 N22 C93 C105 -0.6(5) . . . . ?
C91 N19 C94 C93 3.1(7) . . . . ?
Ni2 N19 C94 C93 -178.6(3) . . . . ?
C91 N19 C94 C95 -179.5(4) . . . . ?
Ni2 N19 C94 C95 -1.2(5) . . . . ?
N22 C93 C94 N19 -0.7(7) . . . . ?
C105 C93 C94 N19 173.6(4) . . . . ?
N22 C93 C94 C95 -177.5(5) . . . . ?
C105 C93 C94 C95 -3.2(9) . . . . ?
C96 N20 C95 O7 7.4(7) . . . . ?
Ni2 N20 C95 O7 -163.0(4) . . . . ?
C96 N20 C95 C94 -173.6(4) . . . . ?
Ni2 N20 C95 C94 16.0(6) . . . . ?
N19 C94 C95 N20 -9.2(7) . . . . ?
C93 C94 C95 N20 167.8(5) . . . . ?
N19 C94 C95 O7 169.9(4) . . . . ?
C93 C94 C95 O7 -13.1(8) . . . . ?
C95 N20 C96 C97 159.4(5) . . . . ?
Ni2 N20 C96 C97 -30.8(6) . . . . ?
N20 C96 C97 C98 71.1(6) . . . . ?
C102 N21 C98 C99 -3.5(8) . . . . ?
Ni2 N21 C98 C99 -172.0(4) . . . . ?
C102 N21 C98 C97 179.3(5) . . . . ?
Ni2 N21 C98 C97 10.8(7) . . . . ?
C96 C97 C98 N21 -62.2(7) . . . . ?
C96 C97 C98 C99 120.5(6) . . . . ?
N21 C98 C99 C100 2.3(9) . . . . ?
C97 C98 C99 C100 179.4(6) . . . . ?
C98 C99 C100 C101 0.3(10) . . . . ?
C99 C100 C101 C102 -1.6(10) . . . . ?
C98 N21 C102 C101 2.2(8) . . . . ?
Ni2 N21 C102 C101 171.5(5) . . . . ?
C100 C101 C102 N21 0.4(10) . . . . ?
C106 N23 C105 O8 -6.9(7) . . . . ?
Ni4 N23 C105 O8 165.8(3) . . . . ?
C106 N23 C105 C93 169.7(4) . . . . ?
Ni4 N23 C105 C93 -17.6(6) . . . . ?
N22 C93 C105 O8 -171.9(4) . . . . ?
C94 C93 C105 O8 13.4(8) . . . . ?
N22 C93 C105 N23 11.5(6) . . . . ?
C94 C93 C105 N23 -163.3(5) . . . . ?
C105 N23 C106 C107 -166.7(4) . . . . ?
Ni4 N23 C106 C107 21.3(6) . . . . ?
N23 C106 C107 C108 -68.1(6) . . . . ?
C112 N24 C108 C109 -3.3(8) . . . . ?
Ni4 N24 C108 C109 151.4(4) . . . . ?
C112 N24 C108 C107 -179.8(5) . . . . ?
Ni4 N24 C108 C107 -25.1(7) . . . . ?
C106 C107 C108 N24 73.7(6) . . . . ?
C106 C107 C108 C109 -102.8(6) . . . . ?
N24 C108 C109 C110 0.9(9) . . . . ?
C107 C108 C109 C110 177.3(6) . . . . ?
C108 C109 C110 C111 1.6(10) . . . . ?
C109 C110 C111 C112 -1.6(11) . . . . ?
C108 N24 C112 C111 3.4(8) . . . . ?
Ni4 N24 C112 C111 -151.7(5) . . . . ?
C110 C111 C112 N24 -0.9(10) . . . . ?
N26 Ni5 N25 C121 176.7(4) . . . . ?
N38 Ni5 N25 C121 -12.8(4) . . . . ?
N27 Ni5 N25 C121 -163.8(8) . . . . ?
N39 Ni5 N25 C121 79.5(4) . . . . ?
N37 Ni5 N25 C121 -89.4(4) . . . . ?
N26 Ni5 N25 C124 -5.5(4) . . . . ?
N38 Ni5 N25 C124 165.0(4) . . . . ?
N27 Ni5 N25 C124 14.0(10) . . . . ?
N39 Ni5 N25 C124 -102.8(4) . . . . ?
N37 Ni5 N25 C124 88.4(4) . . . . ?
N38 Ni5 N26 C125 -36.7(12) . . . . ?
N27 Ni5 N26 C125 -168.5(5) . . . . ?
N39 Ni5 N26 C125 96.4(5) . . . . ?
N25 Ni5 N26 C125 7.2(5) . . . . ?
N37 Ni5 N26 C125 -80.0(5) . . . . ?
N38 Ni5 N26 C126 136.9(8) . . . . ?
N27 Ni5 N26 C126 5.0(5) . . . . ?
N39 Ni5 N26 C126 -90.1(5) . . . . ?
N25 Ni5 N26 C126 -179.2(5) . . . . ?
N37 Ni5 N26 C126 93.5(5) . . . . ?
N44 Ni6 N28 C122 9.7(4) . . . . ?
N29 Ni6 N28 C122 -177.8(4) . . . . ?
N45 Ni6 N28 C122 -82.1(4) . . . . ?
N30 Ni6 N28 C122 154.8(12) . . . . ?
N43 Ni6 N28 C122 86.1(4) . . . . ?
N44 Ni6 N28 C123 -165.8(4) . . . . ?
N29 Ni6 N28 C123 6.7(3) . . . . ?
N45 Ni6 N28 C123 102.4(4) . . . . ?
N30 Ni6 N28 C123 -20.6(14) . . . . ?
N43 Ni6 N28 C123 -89.4(4) . . . . ?
N44 Ni6 N29 C135 33.0(13) . . . . ?
N45 Ni6 N29 C135 -97.1(5) . . . . ?
N28 Ni6 N29 C135 -6.4(5) . . . . ?
N30 Ni6 N29 C135 167.6(5) . . . . ?
N43 Ni6 N29 C135 79.9(5) . . . . ?
N44 Ni6 N29 C136 -143.7(10) . . . . ?
N45 Ni6 N29 C136 86.1(5) . . . . ?
N28 Ni6 N29 C136 176.9(5) . . . . ?
N30 Ni6 N29 C136 -9.1(5) . . . . ?
N43 Ni6 N29 C136 -96.8(5) . . . . ?
N32 Ni7 N31 C151 -175.6(4) . . . . ?
N41 Ni7 N31 C151 12.6(4) . . . . ?
N33 Ni7 N31 C151 152.6(7) . . . . ?
N42 Ni7 N31 C151 -79.2(4) . . . . ?
N40 Ni7 N31 C151 87.8(4) . . . . ?
N32 Ni7 N31 C154 8.3(3) . . . . ?
N41 Ni7 N31 C154 -163.5(3) . . . . ?
N33 Ni7 N31 C154 -23.6(9) . . . . ?
N42 Ni7 N31 C154 104.7(3) . . . . ?
N40 Ni7 N31 C154 -88.3(3) . . . . ?
N41 Ni7 N32 C155 30.6(11) . . . . ?
N33 Ni7 N32 C155 161.8(4) . . . . ?
N42 Ni7 N32 C155 -99.0(4) . . . . ?
N31 Ni7 N32 C155 -10.9(4) . . . . ?
N40 Ni7 N32 C155 73.1(4) . . . . ?
N41 Ni7 N32 C156 -145.4(7) . . . . ?
N33 Ni7 N32 C156 -14.2(4) . . . . ?
N42 Ni7 N32 C156 85.0(4) . . . . ?
N31 Ni7 N32 C156 173.1(4) . . . . ?
N40 Ni7 N32 C156 -102.9(4) . . . . ?
N32 Ni7 N33 C162 -146.9(4) . . . . ?
N41 Ni7 N33 C162 23.7(4) . . . . ?
N42 Ni7 N33 C162 116.6(4) . . . . ?
N31 Ni7 N33 C162 -116.0(8) . . . . ?
N40 Ni7 N33 C162 -51.7(4) . . . . ?
N32 Ni7 N33 C158 22.8(4) . . . . ?
N41 Ni7 N33 C158 -166.5(4) . . . . ?
N42 Ni7 N33 C158 -73.6(4) . . . . ?
N31 Ni7 N33 C158 53.7(9) . . . . ?
N40 Ni7 N33 C158 118.1(4) . . . . ?
N35 Ni8 N34 C152 173.0(4) . . . . ?
N47 Ni8 N34 C152 -16.8(4) . . . . ?
N48 Ni8 N34 C152 75.2(4) . . . . ?
N36 Ni8 N34 C152 -168.8(7) . . . . ?
N46 Ni8 N34 C152 -92.3(4) . . . . ?
N35 Ni8 N34 C153 -5.0(3) . . . . ?
N47 Ni8 N34 C153 165.2(4) . . . . ?
N48 Ni8 N34 C153 -102.8(4) . . . . ?
N36 Ni8 N34 C153 13.2(10) . . . . ?
N46 Ni8 N34 C153 89.7(3) . . . . ?
N47 Ni8 N35 C165 -37.5(11) . . . . ?
N34 Ni8 N35 C165 9.9(4) . . . . ?
N48 Ni8 N35 C165 96.3(4) . . . . ?
N36 Ni8 N35 C165 -166.3(4) . . . . ?
N46 Ni8 N35 C165 -75.6(4) . . . . ?
N47 Ni8 N35 C166 138.0(8) . . . . ?
N34 Ni8 N35 C166 -174.6(4) . . . . ?
N48 Ni8 N35 C166 -88.2(4) . . . . ?
N36 Ni8 N35 C166 9.3(4) . . . . ?
N46 Ni8 N35 C166 100.0(4) . . . . ?
N35 Ni8 N36 C172 150.0(4) . . . . ?
N47 Ni8 N36 C172 -19.6(4) . . . . ?
N34 Ni8 N36 C172 132.3(8) . . . . ?
N48 Ni8 N36 C172 -112.7(4) . . . . ?
N46 Ni8 N36 C172 56.2(4) . . . . ?
N35 Ni8 N36 C168 -23.5(4) . . . . ?
N47 Ni8 N36 C168 166.9(4) . . . . ?
N34 Ni8 N36 C168 -41.2(10) . . . . ?
N48 Ni8 N36 C168 73.8(4) . . . . ?
N46 Ni8 N36 C168 -117.3(4) . . . . ?
N26 Ni5 N37 C181 -15.6(5) . . . . ?
N38 Ni5 N37 C181 174.0(5) . . . . ?
N27 Ni5 N37 C181 75.9(5) . . . . ?
N39 Ni5 N37 C181 -176.7(10) . . . . ?
N25 Ni5 N37 C181 -91.7(4) . . . . ?
N26 Ni5 N37 C184 170.1(4) . . . . ?
N38 Ni5 N37 C184 -0.3(4) . . . . ?
N27 Ni5 N37 C184 -98.4(4) . . . . ?
N39 Ni5 N37 C184 9.0(13) . . . . ?
N25 Ni5 N37 C184 94.0(4) . . . . ?
N26 Ni5 N38 C185 -35.7(11) . . . . ?
N27 Ni5 N38 C185 95.6(5) . . . . ?
N39 Ni5 N38 C185 -169.2(5) . . . . ?
N25 Ni5 N38 C185 -78.2(4) . . . . ?
N37 Ni5 N38 C185 9.0(4) . . . . ?
N26 Ni5 N38 C186 138.7(8) . . . . ?
N27 Ni5 N38 C186 -90.0(5) . . . . ?
N39 Ni5 N38 C186 5.2(5) . . . . ?
N25 Ni5 N38 C186 96.2(5) . . . . ?
N37 Ni5 N38 C186 -176.6(5) . . . . ?
N32 Ni7 N40 C182 16.4(4) . . . . ?
N41 Ni7 N40 C182 -172.3(4) . . . . ?
N33 Ni7 N40 C182 -75.1(4) . . . . ?
N42 Ni7 N40 C182 161.7(7) . . . . ?
N31 Ni7 N40 C182 92.4(4) . . . . ?
N32 Ni7 N40 C183 -165.9(4) . . . . ?
N41 Ni7 N40 C183 5.5(4) . . . . ?
N33 Ni7 N40 C183 102.7(4) . . . . ?
N42 Ni7 N40 C183 -20.6(9) . . . . ?
N31 Ni7 N40 C183 -89.9(4) . . . . ?
N32 Ni7 N41 C195 33.6(11) . . . . ?
N33 Ni7 N41 C195 -97.2(4) . . . . ?
N42 Ni7 N41 C195 163.5(4) . . . . ?
N31 Ni7 N41 C195 73.9(4) . . . . ?
N40 Ni7 N41 C195 -10.4(4) . . . . ?
N32 Ni7 N41 C196 -140.0(8) . . . . ?
N33 Ni7 N41 C196 89.1(4) . . . . ?
N42 Ni7 N41 C196 -10.1(4) . . . . ?
N31 Ni7 N41 C196 -99.8(4) . . . . ?
N40 Ni7 N41 C196 175.9(4) . . . . ?
N32 Ni7 N42 C202 21.7(4) . . . . ?
N41 Ni7 N42 C202 -148.7(4) . . . . ?
N33 Ni7 N42 C202 114.3(4) . . . . ?
N31 Ni7 N42 C202 -54.7(4) . . . . ?
N40 Ni7 N42 C202 -123.5(7) . . . . ?
N32 Ni7 N42 C198 -165.8(4) . . . . ?
N41 Ni7 N42 C198 23.8(4) . . . . ?
N33 Ni7 N42 C198 -73.2(4) . . . . ?
N31 Ni7 N42 C198 117.8(4) . . . . ?
N40 Ni7 N42 C198 49.0(9) . . . . ?
N44 Ni6 N43 C211 -173.3(5) . . . . ?
N29 Ni6 N43 C211 15.5(5) . . . . ?
N45 Ni6 N43 C211 -179(60) . . . . ?
N28 Ni6 N43 C211 92.2(5) . . . . ?
N30 Ni6 N43 C211 -75.4(5) . . . . ?
N44 Ni6 N43 C214 2.8(4) . . . . ?
N29 Ni6 N43 C214 -168.4(4) . . . . ?
N45 Ni6 N43 C214 -2.7(13) . . . . ?
N28 Ni6 N43 C214 -91.7(4) . . . . ?
N30 Ni6 N43 C214 100.7(4) . . . . ?
N29 Ni6 N44 C215 40.2(13) . . . . ?
N45 Ni6 N44 C215 170.7(5) . . . . ?
N28 Ni6 N44 C215 78.4(5) . . . . ?
N30 Ni6 N44 C215 -93.9(5) . . . . ?
N43 Ni6 N44 C215 -8.2(5) . . . . ?
N29 Ni6 N44 C216 -136.6(10) . . . . ?
N45 Ni6 N44 C216 -6.1(5) . . . . ?
N28 Ni6 N44 C216 -98.4(5) . . . . ?
N30 Ni6 N44 C216 89.2(5) . . . . ?
N43 Ni6 N44 C216 175.0(5) . . . . ?
N35 Ni8 N46 C212 -12.6(5) . . . . ?
N47 Ni8 N46 C212 175.8(5) . . . . ?
N34 Ni8 N46 C212 -89.3(4) . . . . ?
N48 Ni8 N46 C212 -156.0(6) . . . . ?
N36 Ni8 N46 C212 78.6(4) . . . . ?
N35 Ni8 N46 C213 168.6(4) . . . . ?
N47 Ni8 N46 C213 -3.0(4) . . . . ?
N34 Ni8 N46 C213 91.9(4) . . . . ?
N48 Ni8 N46 C213 25.2(9) . . . . ?
N36 Ni8 N46 C213 -100.2(4) . . . . ?
N35 Ni8 N47 C225 -31.4(11) . . . . ?
N34 Ni8 N47 C225 -77.3(5) . . . . ?
N48 Ni8 N47 C225 -165.6(4) . . . . ?
N36 Ni8 N47 C225 96.8(4) . . . . ?
N46 Ni8 N47 C225 8.0(4) . . . . ?
N35 Ni8 N47 C226 143.1(8) . . . . ?
N34 Ni8 N47 C226 97.2(4) . . . . ?
N48 Ni8 N47 C226 8.9(4) . . . . ?
N36 Ni8 N47 C226 -88.7(4) . . . . ?
N46 Ni8 N47 C226 -177.5(4) . . . . ?
N35 Ni8 N48 C232 -20.8(4) . . . . ?
N47 Ni8 N48 C232 149.6(4) . . . . ?
N34 Ni8 N48 C232 55.8(4) . . . . ?
N36 Ni8 N48 C232 -113.0(4) . . . . ?
N46 Ni8 N48 C232 122.3(7) . . . . ?
N35 Ni8 N48 C228 168.4(4) . . . . ?
N47 Ni8 N48 C228 -21.2(4) . . . . ?
N34 Ni8 N48 C228 -115.0(4) . . . . ?
N36 Ni8 N48 C228 76.3(4) . . . . ?
N46 Ni8 N48 C228 -48.5(9) . . . . ?
C124 N25 C121 C122 -0.9(8) . . . . ?
Ni5 N25 C121 C122 176.8(4) . . . . ?
C123 N28 C122 C121 0.4(8) . . . . ?
Ni6 N28 C122 C121 -174.9(4) . . . . ?
N25 C121 C122 N28 0.5(9) . . . . ?
C122 N28 C123 C124 -0.9(7) . . . . ?
Ni6 N28 C123 C124 175.1(4) . . . . ?
C122 N28 C123 C135 177.8(4) . . . . ?
Ni6 N28 C123 C135 -6.2(5) . . . . ?
C121 N25 C124 C123 0.5(8) . . . . ?
Ni5 N25 C124 C123 -177.4(4) . . . . ?
C121 N25 C124 C125 -178.9(5) . . . . ?
Ni5 N25 C124 C125 3.2(5) . . . . ?
N28 C123 C124 N25 0.5(8) . . . . ?
C135 C123 C124 N25 -178.0(5) . . . . ?
N28 C123 C124 C125 179.7(5) . . . . ?
C135 C123 C124 C125 1.2(10) . . . . ?
C126 N26 C125 O9 -4.2(9) . . . . ?
Ni5 N26 C125 O9 169.8(4) . . . . ?
C126 N26 C125 C124 178.0(5) . . . . ?
Ni5 N26 C125 C124 -8.0(8) . . . . ?
N25 C124 C125 N26 2.8(8) . . . . ?
C123 C124 C125 N26 -176.5(6) . . . . ?
N25 C124 C125 O9 -175.1(5) . . . . ?
C123 C124 C125 O9 5.6(9) . . . . ?
C125 N26 C126 C127 -150.0(6) . . . . ?
Ni5 N26 C126 C127 36.4(7) . . . . ?
N26 C126 C127 C128 -73.9(8) . . . . ?
N26 Ni5 N27 C132 150.9(6) . . . . ?
N38 Ni5 N27 C132 -18.9(6) . . . . ?
N39 Ni5 N27 C132 -111.7(6) . . . . ?
N25 Ni5 N27 C132 131.9(9) . . . . ?
N37 Ni5 N27 C132 57.6(5) . . . . ?
N26 Ni5 N27 C128 -23.2(6) . . . . ?
N38 Ni5 N27 C128 167.1(6) . . . . ?
N39 Ni5 N27 C128 74.3(6) . . . . ?
N25 Ni5 N27 C128 -42.1(12) . . . . ?
N37 Ni5 N27 C128 -116.4(6) . . . . ?
C132 N27 C128 C129 1.7(12) . . . . ?
Ni5 N27 C128 C129 175.9(8) . . . . ?
C132 N27 C128 C127 -177.6(6) . . . . ?
Ni5 N27 C128 C127 -3.3(9) . . . . ?
C126 C127 C128 N27 56.3(9) . . . . ?
C126 C127 C128 C129 -122.9(9) . . . . ?
N27 C128 C129 C130 -2.4(18) . . . . ?
C127 C128 C129 C130 176.7(11) . . . . ?
C128 C129 C130 C131 2(2) . . . . ?
C129 C130 C131 C132 -1.1(19) . . . . ?
C128 N27 C132 C131 -0.6(12) . . . . ?
Ni5 N27 C132 C131 -175.2(7) . . . . ?
C130 C131 C132 N27 0.4(16) . . . . ?
C136 N29 C135 O10 0.8(9) . . . . ?
Ni6 N29 C135 O10 -176.1(4) . . . . ?
C136 N29 C135 C123 -178.1(5) . . . . ?
Ni6 N29 C135 C123 4.9(7) . . . . ?
N28 C123 C135 N29 1.2(7) . . . . ?
C124 C123 C135 N29 179.7(6) . . . . ?
N28 C123 C135 O10 -177.9(5) . . . . ?
C124 C123 C135 O10 0.7(9) . . . . ?
C135 N29 C136 C137 155.8(8) . . . . ?
Ni6 N29 C136 C137 -27.5(9) . . . . ?
N29 C136 C137 C138 69.6(11) . . . . ?
N44 Ni6 N30 C138 -169.8(7) . . . . ?
N29 Ni6 N30 C138 18.6(8) . . . . ?
N45 Ni6 N30 C138 -77.5(8) . . . . ?
N28 Ni6 N30 C138 45.3(17) . . . . ?
N43 Ni6 N30 C138 114.0(8) . . . . ?
N44 Ni6 N30 C142 28.2(8) . . . . ?
N29 Ni6 N30 C142 -143.4(8) . . . . ?
N45 Ni6 N30 C142 120.5(8) . . . . ?
N28 Ni6 N30 C142 -116.7(12) . . . . ?
N43 Ni6 N30 C142 -48.0(8) . . . . ?
C142 N30 C138 C139 -3.7(16) . . . . ?
Ni6 N30 C138 C139 -166.0(10) . . . . ?
C142 N30 C138 C137 175.3(10) . . . . ?
Ni6 N30 C138 C137 13.0(13) . . . . ?
C136 C137 C138 N30 -62.7(13) . . . . ?
C136 C137 C138 C139 116.3(12) . . . . ?
N30 C138 C139 C140 2(3) . . . . ?
C137 C138 C139 C140 -177.2(18) . . . . ?
C138 C139 C140 C141 2(3) . . . . ?
C139 C140 C141 C142 -3(3) . . . . ?
C138 N30 C142 C141 2.4(18) . . . . ?
Ni6 N30 C142 C141 165.7(11) . . . . ?
C140 C141 C142 N30 1(2) . . . . ?
C154 N31 C151 C152 -1.2(7) . . . . ?
Ni7 N31 C151 C152 -177.3(4) . . . . ?
C153 N34 C152 C151 0.3(7) . . . . ?
Ni8 N34 C152 C151 -177.6(4) . . . . ?
N31 C151 C152 N34 0.4(8) . . . . ?
C152 N34 C153 C154 -0.1(7) . . . . ?
Ni8 N34 C153 C154 178.0(4) . . . . ?
C152 N34 C153 C165 -177.7(4) . . . . ?
Ni8 N34 C153 C165 0.4(5) . . . . ?
C151 N31 C154 C153 1.4(7) . . . . ?
Ni7 N31 C154 C153 177.8(3) . . . . ?
C151 N31 C154 C155 178.7(4) . . . . ?
Ni7 N31 C154 C155 -4.9(5) . . . . ?
N34 C153 C154 N31 -0.7(7) . . . . ?
C165 C153 C154 N31 176.4(4) . . . . ?
N34 C153 C154 C155 -177.4(4) . . . . ?
C165 C153 C154 C155 -0.2(9) . . . . ?
C156 N32 C155 O11 6.1(8) . . . . ?
Ni7 N32 C155 O11 -170.2(4) . . . . ?
C156 N32 C155 C154 -172.0(4) . . . . ?
Ni7 N32 C155 C154 11.7(6) . . . . ?
N31 C154 C155 O11 177.9(4) . . . . ?
C153 C154 C155 O11 -5.2(8) . . . . ?
N31 C154 C155 N32 -4.0(6) . . . . ?
C153 C154 C155 N32 172.9(5) . . . . ?
C155 N32 C156 C157 158.7(5) . . . . ?
Ni7 N32 C156 C157 -25.2(6) . . . . ?
N32 C156 C157 C158 69.0(6) . . . . ?
C162 N33 C158 C159 -1.1(8) . . . . ?
Ni7 N33 C158 C159 -171.1(4) . . . . ?
C162 N33 C158 C157 179.8(5) . . . . ?
Ni7 N33 C158 C157 9.8(7) . . . . ?
C156 C157 C158 N33 -63.2(7) . . . . ?
C156 C157 C158 C159 117.8(6) . . . . ?
N33 C158 C159 C160 0.7(11) . . . . ?
C157 C158 C159 C160 179.8(7) . . . . ?
C158 C159 C160 C161 0.4(13) . . . . ?
C159 C160 C161 C162 -1.2(12) . . . . ?
C158 N33 C162 C161 0.4(9) . . . . ?
Ni7 N33 C162 C161 170.5(5) . . . . ?
C160 C161 C162 N33 0.8(10) . . . . ?
C166 N35 C165 O12 -8.1(8) . . . . ?
Ni8 N35 C165 O12 167.7(4) . . . . ?
C166 N35 C165 C153 171.5(4) . . . . ?
Ni8 N35 C165 C153 -12.6(6) . . . . ?
N34 C153 C165 O12 -172.7(4) . . . . ?
C154 C153 C165 O12 9.9(8) . . . . ?
N34 C153 C165 N35 7.6(7) . . . . ?
C154 C153 C165 N35 -169.7(5) . . . . ?
C165 N35 C166 C167 -152.9(5) . . . . ?
Ni8 N35 C166 C167 31.5(7) . . . . ?
N35 C166 C167 C168 -73.0(7) . . . . ?
C172 N36 C168 C169 0.7(7) . . . . ?
Ni8 N36 C168 C169 174.2(4) . . . . ?
C172 N36 C168 C167 -179.9(5) . . . . ?
Ni8 N36 C168 C167 -6.5(6) . . . . ?
C166 C167 C168 N36 60.6(7) . . . . ?
C166 C167 C168 C169 -120.1(6) . . . . ?
N36 C168 C169 C170 -0.8(9) . . . . ?
C167 C168 C169 C170 179.8(6) . . . . ?
C168 C169 C170 C171 0.9(10) . . . . ?
C169 C170 C171 C172 -0.8(9) . . . . ?
C168 N36 C172 C171 -0.7(8) . . . . ?
Ni8 N36 C172 C171 -174.4(4) . . . . ?
C170 C171 C172 N36 0.8(9) . . . . ?
C184 N37 C181 C182 3.0(8) . . . . ?
Ni5 N37 C181 C182 -171.0(4) . . . . ?
C183 N40 C182 C181 -0.5(8) . . . . ?
Ni7 N40 C182 C181 177.1(4) . . . . ?
N37 C181 C182 N40 -2.4(8) . . . . ?
C182 N40 C183 C184 2.7(8) . . . . ?
Ni7 N40 C183 C184 -175.1(4) . . . . ?
C182 N40 C183 C195 177.0(4) . . . . ?
Ni7 N40 C183 C195 -0.8(5) . . . . ?
C181 N37 C184 C183 -0.7(8) . . . . ?
Ni5 N37 C184 C183 173.8(4) . . . . ?
C181 N37 C184 C185 178.7(5) . . . . ?
Ni5 N37 C184 C185 -6.8(6) . . . . ?
N40 C183 C184 N37 -2.1(8) . . . . ?
C195 C183 C184 N37 -175.3(5) . . . . ?
N40 C183 C184 C185 178.6(5) . . . . ?
C195 C183 C184 C185 5.4(9) . . . . ?
C186 N38 C185 O13 -5.9(9) . . . . ?
Ni5 N38 C185 O13 168.9(4) . . . . ?
C186 N38 C185 C184 170.0(5) . . . . ?
Ni5 N38 C185 C184 -15.3(7) . . . . ?
N37 C184 C185 O13 -169.9(5) . . . . ?
C183 C184 C185 O13 9.5(9) . . . . ?
N37 C184 C185 N38 14.2(7) . . . . ?
C183 C184 C185 N38 -166.5(5) . . . . ?
C185 N38 C186 C187 -150.3(6) . . . . ?
Ni5 N38 C186 C187 35.2(7) . . . . ?
N38 C186 C187 C188 -71.3(8) . . . . ?
N26 Ni5 N39 C188 164.4(6) . . . . ?
N38 Ni5 N39 C188 -25.6(6) . . . . ?
N27 Ni5 N39 C188 72.1(7) . . . . ?
N25 Ni5 N39 C188 -119.4(6) . . . . ?
N37 Ni5 N39 C188 -34.7(15) . . . . ?
N26 Ni5 N39 C192 -15.8(6) . . . . ?
N38 Ni5 N39 C192 154.2(6) . . . . ?
N27 Ni5 N39 C192 -108.1(6) . . . . ?
N25 Ni5 N39 C192 60.4(6) . . . . ?
N37 Ni5 N39 C192 145.1(10) . . . . ?
C192 N39 C188 C189 -0.1(13) . . . . ?
Ni5 N39 C188 C189 179.7(7) . . . . ?
C192 N39 C188 C187 -179.7(8) . . . . ?
Ni5 N39 C188 C187 0.1(11) . . . . ?
C186 C187 C188 N39 53.2(11) . . . . ?
C186 C187 C188 C189 -126.4(8) . . . . ?
N39 C188 C189 C190 1.9(16) . . . . ?
C187 C188 C189 C190 -178.5(10) . . . . ?
C188 C189 C190 C191 -3.8(19) . . . . ?
C189 C190 C191 C192 3.6(18) . . . . ?
C188 N39 C192 C191 0.0(14) . . . . ?
Ni5 N39 C192 C191 -179.8(8) . . . . ?
C190 C191 C192 N39 -1.6(16) . . . . ?
C196 N41 C195 O14 5.3(8) . . . . ?
Ni7 N41 C195 O14 -168.8(4) . . . . ?
C196 N41 C195 C183 -172.3(4) . . . . ?
Ni7 N41 C195 C183 13.5(6) . . . . ?
N40 C183 C195 N41 -7.9(7) . . . . ?
C184 C183 C195 N41 165.6(5) . . . . ?
N40 C183 C195 O14 174.3(4) . . . . ?
C184 C183 C195 O14 -12.1(8) . . . . ?
C195 N41 C196 C197 156.7(5) . . . . ?
Ni7 N41 C196 C197 -29.4(6) . . . . ?
N41 C196 C197 C198 72.1(5) . . . . ?
C202 N42 C198 C199 2.1(7) . . . . ?
Ni7 N42 C198 C199 -170.5(4) . . . . ?
C202 N42 C198 C197 178.5(5) . . . . ?
Ni7 N42 C198 C197 5.9(6) . . . . ?
C196 C197 C198 N42 -61.0(6) . . . . ?
C196 C197 C198 C199 115.3(5) . . . . ?
N42 C198 C199 C200 -1.7(8) . . . . ?
C197 C198 C199 C200 -178.0(5) . . . . ?
C198 C199 C200 C201 0.0(8) . . . . ?
C199 C200 C201 C202 1.2(8) . . . . ?
C198 N42 C202 C201 -0.9(8) . . . . ?
Ni7 N42 C202 C201 171.9(4) . . . . ?
C200 C201 C202 N42 -0.8(9) . . . . ?
C214 N43 C211 C212 -2.5(8) . . . . ?
Ni6 N43 C211 C212 173.4(4) . . . . ?
C213 N46 C212 C211 1.8(8) . . . . ?
Ni8 N46 C212 C211 -177.0(4) . . . . ?
N43 C211 C212 N46 1.1(8) . . . . ?
C212 N46 C213 C214 -3.1(8) . . . . ?
Ni8 N46 C213 C214 175.7(4) . . . . ?
C212 N46 C213 C225 179.9(5) . . . . ?
Ni8 N46 C213 C225 -1.2(6) . . . . ?
C211 N43 C214 C213 1.2(8) . . . . ?
Ni6 N43 C214 C213 -175.2(4) . . . . ?
C211 N43 C214 C215 178.3(5) . . . . ?
Ni6 N43 C214 C215 2.0(6) . . . . ?
N46 C213 C214 N43 1.7(8) . . . . ?
C225 C213 C214 N43 178.2(5) . . . . ?
N46 C213 C214 C215 -174.8(5) . . . . ?
C225 C213 C214 C215 1.7(10) . . . . ?
C216 N44 C215 O15 7.6(9) . . . . ?
Ni6 N44 C215 O15 -169.5(4) . . . . ?
C216 N44 C215 C214 -171.0(5) . . . . ?
Ni6 N44 C215 C214 11.9(7) . . . . ?
N43 C214 C215 N44 -8.8(8) . . . . ?
C213 C214 C215 N44 167.9(6) . . . . ?
N43 C214 C215 O15 172.6(5) . . . . ?
C213 C214 C215 O15 -10.7(9) . . . . ?
C215 N44 C216 C217 146.8(6) . . . . ?
Ni6 N44 C216 C217 -36.3(8) . . . . ?
N44 C216 C217 C218 75.6(7) . . . . ?
N44 Ni6 N45 C222 -162.8(7) . . . . ?
N29 Ni6 N45 C222 8.2(7) . . . . ?
N28 Ni6 N45 C222 -69.0(7) . . . . ?
N30 Ni6 N45 C222 99.8(7) . . . . ?
N43 Ni6 N45 C222 -157.5(9) . . . . ?
N44 Ni6 N45 C218 24.7(7) . . . . ?
N29 Ni6 N45 C218 -164.3(7) . . . . ?
N28 Ni6 N45 C218 118.5(7) . . . . ?
N30 Ni6 N45 C218 -72.7(7) . . . . ?
N43 Ni6 N45 C218 30.0(16) . . . . ?
C222 N45 C218 C219 1.4(15) . . . . ?
Ni6 N45 C218 C219 174.3(8) . . . . ?
C222 N45 C218 C217 -168.6(8) . . . . ?
Ni6 N45 C218 C217 4.4(11) . . . . ?
C216 C217 C218 N45 -60.2(10) . . . . ?
C216 C217 C218 C219 129.0(9) . . . . ?
N45 C218 C219 C220 -2.7(19) . . . . ?
C217 C218 C219 C220 167.3(11) . . . . ?
C218 C219 C220 C221 6(2) . . . . ?
C219 C220 C221 C222 -7.2(19) . . . . ?
C218 N45 C222 C221 -3.4(15) . . . . ?
Ni6 N45 C222 C221 -176.6(9) . . . . ?
C220 C221 C222 N45 6.4(18) . . . . ?
C226 N47 C225 O16 -5.0(8) . . . . ?
Ni8 N47 C225 O16 169.8(4) . . . . ?
C226 N47 C225 C213 174.1(4) . . . . ?
Ni8 N47 C225 C213 -11.1(7) . . . . ?
N46 C213 C225 N47 7.7(7) . . . . ?
C214 C213 C225 N47 -169.1(6) . . . . ?
N46 C213 C225 O16 -173.2(5) . . . . ?
C214 C213 C225 O16 10.1(9) . . . . ?
C225 N47 C226 C227 -154.4(5) . . . . ?
Ni8 N47 C226 C227 30.9(6) . . . . ?
N47 C226 C227 C228 -72.6(5) . . . . ?
C232 N48 C228 C229 -1.3(7) . . . . ?
Ni8 N48 C228 C229 169.5(4) . . . . ?
C232 N48 C228 C227 179.5(5) . . . . ?
Ni8 N48 C228 C227 -9.7(6) . . . . ?
C226 C227 C228 N48 62.7(6) . . . . ?
C226 C227 C228 C229 -116.5(5) . . . . ?
N48 C228 C229 C230 1.9(8) . . . . ?
C227 C228 C229 C230 -178.9(5) . . . . ?
C228 C229 C230 C231 -2.6(9) . . . . ?
C229 C230 C231 C232 2.5(9) . . . . ?
C228 N48 C232 C231 1.4(8) . . . . ?
Ni8 N48 C232 C231 -169.8(4) . . . . ?
C230 C231 C232 N48 -2.0(9) . . . . ?
